data_7718563
loop_
_publ_author_name
'Zi&#xf3;&#x142;kowska, Aleksandra'
'B&#x142;aszkiewicz, Wiktoria'
'Kruczy&#x144;ski, Tomasz'

_publ_section_title
;
 The effect of substituents on the P-P and P&#xe001;C bond properties in
 phosphanylphosphaalkenes.
;
_journal_issue 20
_journal_name_full 'Dalton transactions (Cambridge, England : 2003)'
_journal_page_first 8041
_journal_page_last 8044
_journal_paper_doi 10.1039/d5dt00692a
_journal_volume 54
_journal_year 2025
_chemical_absolute_configuration unk
_chemical_formula_moiety 'C27 H52 Li N O3 P2 Si'
_chemical_formula_sum 'C27 H52 Li N O3 P2 Si'
_chemical_formula_weight 535.66
_space_group_IT_number 4
_space_group_name_Hall 'P 2yb'
_space_group_name_H-M_alt 'P 1 21 1'
_symmetry_cell_setting monoclinic
_symmetry_Int_Tables_number 4
_symmetry_space_group_name_Hall 'P 2yb'
_symmetry_space_group_name_H-M 'P 1 21 1'
_atom_sites_solution_hydrogens mixed
_audit_conform_dict_location ftp://ftp.iucr.org/pub/cif_core.dic
_audit_conform_dict_name cif_core.dic
_audit_conform_dict_version 2.4.3
_audit_creation_date 2025-03-10T12:44:45-00:00
_audit_creation_method 'WinGX routine CIF_UPDATE'
_audit_update_record
;
2025-03-20 deposited with the CCDC.	2025-04-25 downloaded from the CCDC.
;
_cell_angle_alpha 90
_cell_angle_beta 89.930(4)
_cell_angle_gamma 90
_cell_formula_units_Z 8
_cell_length_a 16.6328(7)
_cell_length_b 18.6610(6)
_cell_length_c 20.7350(10)
_cell_measurement_reflns_used 24307
_cell_measurement_temperature 273(2)
_cell_measurement_theta_max 29.71
_cell_measurement_theta_min 2.18
_cell_measurement_wavelength 0.71073
_cell_volume 6435.8(5)
_computing_molecular_graphics 'Ortep for Windows (Farrugia, 2012)'
_computing_publication_material 'WinGX publication routines (Farrugia, 2012)'
_computing_structure_refinement 'SHELXL-2018/1 (Sheldrick, 2018)'
_diffrn_ambient_temperature 273(2)
_diffrn_detector Pilatus200K
_diffrn_detector_area_resol_mean 5.81
_diffrn_detector_type 'DECTRIS PILATUS 200K'
_diffrn_measured_fraction_theta_full 0.997
_diffrn_measured_fraction_theta_max 0.994
_diffrn_measurement_details ' 215 frames, detector distance = 40 mm'
_diffrn_measurement_device 'Eulerian 4-circle diffractometer'
_diffrn_measurement_device_type 'STOE STADIVARI'
_diffrn_measurement_method 'rotation method, \w scans'
_diffrn_radiation_collimation '0.5 mm diameter, monocapillary'
_diffrn_radiation_monochromator 'plane graphite'
_diffrn_radiation_polarisn_norm 0
_diffrn_radiation_probe x-ray
_diffrn_radiation_type MoK\a
_diffrn_radiation_wavelength 0.71073
_diffrn_reflns_av_R_equivalents 0.0704
_diffrn_reflns_av_unetI/netI 0.0891
_diffrn_reflns_Laue_measured_fraction_full 0.997
_diffrn_reflns_Laue_measured_fraction_max 0.994
_diffrn_reflns_limit_h_max 20
_diffrn_reflns_limit_h_min -21
_diffrn_reflns_limit_k_max 23
_diffrn_reflns_limit_k_min -23
_diffrn_reflns_limit_l_max 20
_diffrn_reflns_limit_l_min -26
_diffrn_reflns_number 30597
_diffrn_reflns_point_group_measured_fraction_full 0.946
_diffrn_reflns_point_group_measured_fraction_max 0.93
_diffrn_reflns_theta_full 25.242
_diffrn_reflns_theta_max 27
_diffrn_reflns_theta_min 2.183
_diffrn_source 'Mo Genix 3D HF'
_diffrn_source_current 0.830
_diffrn_source_power 0.050
_diffrn_source_voltage 60
_diffrn_standards_number 0
_exptl_absorpt_coefficient_mu 0.198
_exptl_absorpt_correction_T_max 0.9985
_exptl_absorpt_correction_T_min 0.9979
_exptl_absorpt_correction_type multi-scan
_exptl_absorpt_process_details
;
STOE LANA, absorption correction by scaling of reflection intensities.
J. Koziskova, F. Hahn, J. Richter, J. Kozisek, "Comparison of different
absorption corrections on the model structure of tetrakis(\m~2~-acetato)-
diaqua-di-copper(II)", Acta Chimica Slovaca, vol. 9, no. 2, 2016, pp. 136 - 140.
;
_exptl_crystal_colour 'pale yellow'
_exptl_crystal_density_diffrn 1.106
_exptl_crystal_density_method 'not measured'
_exptl_crystal_description block
_exptl_crystal_F_000 2336
_exptl_crystal_size_max 0.104
_exptl_crystal_size_mid 0.094
_exptl_crystal_size_min 0.075
_refine_diff_density_max 0.372
_refine_diff_density_min -0.35
_refine_diff_density_rms 0.077
_refine_ls_abs_structure_details
;
 Classical Flack method preferred over Parsons because s.u. lower.
;
_refine_ls_abs_structure_Flack 0.06(12)
_refine_ls_extinction_method none
_refine_ls_goodness_of_fit_ref 0.985
_refine_ls_hydrogen_treatment constr
_refine_ls_matrix_type full
_refine_ls_number_constraints 0
_refine_ls_number_parameters 1214
_refine_ls_number_reflns 19705
_refine_ls_number_restraints 22
_refine_ls_restrained_S_all 0.984
_refine_ls_R_factor_all 0.0855
_refine_ls_R_factor_gt 0.0638
_refine_ls_shift/su_max 0.002
_refine_ls_shift/su_mean 0
_refine_ls_structure_factor_coef Fsqd
_refine_ls_weighting_details 'w=1/[\s^2^(Fo^2^)+(0.0900P)^2^] where P=(Fo^2^+2Fc^2^)/3'
_refine_ls_weighting_scheme calc
_refine_ls_wR_factor_gt 0.1448
_refine_ls_wR_factor_ref 0.1567
_reflns_Friedel_coverage 0.816
_reflns_Friedel_fraction_full 0.891
_reflns_Friedel_fraction_max 0.863
_reflns_number_gt 15297
_reflns_number_total 19705
_reflns_threshold_expression 'I > 2\s(I)'
_cod_data_source_file d5dt00692a2.cif
_cod_data_source_block shelx
_cod_depositor_comments 'Adding full bibliography for 7718563--7718565.cif.'
_cod_original_sg_symbol_H-M 'P 21'
_cod_database_code 7718563

loop_
_symmetry_equiv_pos_as_xyz
'x, y, z'
'-x, y+1/2, -z'

loop_
_atom_site_label
_atom_site_type_symbol
_atom_site_fract_x
_atom_site_fract_y
_atom_site_fract_z
_atom_site_U_iso_or_equiv
_atom_site_adp_type
_atom_site_occupancy
_atom_site_site_symmetry_order
_atom_site_calc_flag
_atom_site_refinement_flags_posn
_atom_site_refinement_flags_adp
_atom_site_refinement_flags_occupancy
_atom_site_disorder_assembly
_atom_site_disorder_group
C1 C 0.6458(3) 0.4362(2) 0.21104(18) 0.0240(16) Uani 1 1 d G . . . .
C2 C 0.6188(3) 0.39854(18) 0.2647(2) 0.0270(17) Uani 1 1 d G . . . .
H2 H 0.607411 0.349888 0.261381 0.032 Uiso 1 1 calc R U . . .
C3 C 0.6087(3) 0.4336(3) 0.32329(19) 0.0332(19) Uani 1 1 d G . . . .
H3 H 0.590645 0.408429 0.359184 0.04 Uiso 1 1 calc R U . . .
C4 C 0.6257(3) 0.5063(3) 0.32824(19) 0.035(2) Uani 1 1 d G . . . .
H4 H 0.619018 0.529804 0.367444 0.042 Uiso 1 1 calc R U . . .
C5 C 0.6528(3) 0.54398(18) 0.2746(2) 0.039(2) Uani 1 1 d G . . . .
H5 H 0.664157 0.592639 0.277902 0.046 Uiso 1 1 calc R U . . .
C6 C 0.6628(3) 0.5089(2) 0.2160(2) 0.0297(18) Uani 1 1 d G . . . .
H6 H 0.680924 0.534099 0.180098 0.036 Uiso 1 1 calc R U . . .
C7 C 0.5805(5) 0.4881(4) 0.0651(4) 0.0318(19) Uani 1 1 d . . . . .
H7 H 0.544784 0.476513 0.101272 0.038 Uiso 1 1 calc R U . . .
C8 C 0.5417(6) 0.4575(5) 0.0052(4) 0.049(2) Uani 1 1 d . . . . .
H8A H 0.574638 0.467733 -0.031699 0.073 Uiso 1 1 d R U . . .
H8B H 0.489728 0.478983 -0.000409 0.073 Uiso 1 1 d R U . . .
H8C H 0.535818 0.406603 0.009811 0.073 Uiso 1 1 d R U . . .
C9 C 0.5834(5) 0.5703(4) 0.0607(4) 0.040(2) Uani 1 1 d . . . . .
H9A H 0.605794 0.589486 0.099661 0.06 Uiso 1 1 d R U . . .
H9B H 0.529844 0.588386 0.054981 0.06 Uiso 1 1 d R U . . .
H9C H 0.616104 0.584426 0.024641 0.06 Uiso 1 1 d R U . . .
C10 C 0.7215(6) 0.4662(4) 0.0302(5) 0.046(3) Uani 1 1 d . . . . .
H10 H 0.701276 0.500497 -0.001721 0.055 Uiso 1 1 calc R U . . .
C11 C 0.7421(7) 0.3971(5) -0.0059(5) 0.064(3) Uani 1 1 d . . . . .
H11A H 0.769506 0.364667 0.022584 0.097 Uiso 1 1 d R U . . .
H11B H 0.776156 0.407927 -0.042006 0.097 Uiso 1 1 d R U . . .
H11C H 0.693397 0.375177 -0.020936 0.097 Uiso 1 1 d R U . . .
C12 C 0.7952(6) 0.5004(5) 0.0624(6) 0.062(3) Uani 1 1 d . . . . .
H12A H 0.812433 0.470674 0.097546 0.093 Uiso 1 1 d R U . . .
H12B H 0.781673 0.547154 0.078326 0.093 Uiso 1 1 d R U . . .
H12C H 0.837783 0.504344 0.031296 0.093 Uiso 1 1 d R U . . .
C13 C 0.7074(5) 0.1898(4) 0.1600(5) 0.044(2) Uani 1 1 d . . . . .
H13A H 0.686367 0.182607 0.202662 0.066 Uiso 1 1 d R U . . .
H13B H 0.745937 0.228067 0.160662 0.066 Uiso 1 1 d R U . . .
H13C H 0.732958 0.146597 0.145442 0.066 Uiso 1 1 d R U . . .
C14 C 0.6661(6) 0.2067(4) 0.0203(4) 0.044(2) Uani 1 1 d . . . . .
H14A H 0.684333 0.158604 0.012837 0.067 Uiso 1 1 d R U . . .
H14B H 0.710513 0.239234 0.015907 0.067 Uiso 1 1 d R U . . .
H14C H 0.625293 0.218704 -0.010503 0.067 Uiso 1 1 d R U . . .
C15 C 0.5455(5) 0.1410(4) 0.1095(4) 0.0334(19) Uani 1 1 d . . . . .
H15A H 0.571716 0.095241 0.111531 0.05 Uiso 1 1 d R U . . .
H15B H 0.511266 0.142691 0.072341 0.05 Uiso 1 1 d R U . . .
H15C H 0.513847 0.147971 0.147771 0.05 Uiso 1 1 d R U . . .
C16 C 0.3613(4) 0.2617(3) 0.0747(4) 0.0300(18) Uani 1 1 d D . . . .
H16A H 0.417531 0.251917 0.065918 0.036 Uiso 1 1 calc R U . . .
H16B H 0.338302 0.286562 0.037998 0.036 Uiso 1 1 calc R U . . .
C17 C 0.3165(5) 0.1938(3) 0.0882(5) 0.042(2) Uani 1 1 d D . . . .
H17A H 0.349158 0.160406 0.112646 0.05 Uiso 1 1 calc R U . . .
H17B H 0.298905 0.171011 0.048651 0.05 Uiso 1 1 calc R U . . .
C18 C 0.2453(4) 0.2206(4) 0.1278(4) 0.037(2) Uani 1 1 d D . . . .
H18A H 0.200928 0.233837 0.099963 0.044 Uiso 1 1 calc R U . . .
H18B H 0.227103 0.183899 0.157619 0.044 Uiso 1 1 calc R U . . .
C19 C 0.2761(6) 0.2845(5) 0.1636(5) 0.055(3) Uani 1 1 d D . . . .
H19A H 0.238345 0.323988 0.160727 0.066 Uiso 1 1 calc R U . . .
H19B H 0.284541 0.273039 0.208753 0.066 Uiso 1 1 calc R U . . .
C20 C 0.4573(6) 0.2433(4) 0.2876(4) 0.047(2) Uani 1 1 d D . . . .
H20A H 0.504297 0.234008 0.261209 0.056 Uiso 1 1 calc R U . . .
H20B H 0.419389 0.204248 0.282133 0.056 Uiso 1 1 calc R U . . .
C21 C 0.4802(6) 0.2513(5) 0.3569(4) 0.049(3) Uani 1 1 d D . . . .
H21A H 0.53232 0.274054 0.361299 0.058 Uiso 1 1 calc R U . . .
H21B H 0.481151 0.205293 0.378671 0.058 Uiso 1 1 calc R U . . .
C22 C 0.4127(5) 0.2995(4) 0.3835(4) 0.042(2) Uani 1 1 d D . . . .
H22A H 0.365169 0.271697 0.394171 0.05 Uiso 1 1 calc R U . . .
H22B H 0.430201 0.325485 0.42149 0.05 Uiso 1 1 calc R U . . .
C23 C 0.3970(5) 0.3492(4) 0.3284(3) 0.0305(18) Uani 1 1 d D . . . .
H23A H 0.340454 0.361748 0.326625 0.037 Uiso 1 1 calc R U . . .
H23B H 0.428176 0.392778 0.333157 0.037 Uiso 1 1 calc R U . . .
C24 C 0.4213(6) 0.5062(3) 0.2311(4) 0.038(2) Uani 1 1 d D . . . .
H24A H 0.473422 0.499843 0.251217 0.045 Uiso 1 1 calc R U . . .
H24B H 0.380561 0.509094 0.264487 0.045 Uiso 1 1 calc R U . . .
C25 C 0.4205(5) 0.5721(4) 0.1899(4) 0.037(2) Uani 1 1 d D . . . .
H25A H 0.473312 0.581233 0.17185 0.045 Uiso 1 1 calc R U . . .
H25B H 0.40372 0.613563 0.214724 0.045 Uiso 1 1 calc R U . . .
C26 C 0.3603(6) 0.5554(3) 0.1372(5) 0.044(2) Uani 1 1 d D . . . .
H26A H 0.309512 0.57927 0.14543 0.053 Uiso 1 1 calc R U . . .
H26B H 0.380526 0.570477 0.095489 0.053 Uiso 1 1 calc R U . . .
C27 C 0.3506(6) 0.4758(3) 0.1398(6) 0.064(4) Uani 1 1 d D . . . .
H27A H 0.295649 0.463527 0.150834 0.077 Uiso 1 1 calc R U . . .
H27B H 0.363013 0.454976 0.098031 0.077 Uiso 1 1 calc R U . . .
C28 C 0.1432(3) 0.4453(2) 0.29360(17) 0.0208(16) Uani 1 1 d G . . . .
C29 C 0.1535(3) 0.5190(2) 0.2885(2) 0.0296(18) Uani 1 1 d G . . . .
H29 H 0.166828 0.545789 0.32479 0.036 Uiso 1 1 calc R U . . .
C30 C 0.1437(3) 0.55269(17) 0.2293(2) 0.036(2) Uani 1 1 d G . . . .
H30 H 0.150544 0.602012 0.225872 0.043 Uiso 1 1 calc R U . . .
C31 C 0.1237(3) 0.5127(2) 0.17507(18) 0.033(2) Uani 1 1 d G . . . .
H31 H 0.11721 0.535202 0.135414 0.04 Uiso 1 1 calc R U . . .
C32 C 0.1135(3) 0.4390(2) 0.18013(18) 0.0281(18) Uani 1 1 d G . . . .
H32 H 0.100159 0.412169 0.143874 0.034 Uiso 1 1 calc R U . . .
C33 C 0.1233(3) 0.40526(17) 0.2394(2) 0.0256(17) Uani 1 1 d G . . . .
H33 H 0.116443 0.355944 0.242791 0.031 Uiso 1 1 calc R U . . .
C34 C 0.0701(4) 0.4987(4) 0.4374(4) 0.0244(16) Uani 1 1 d . . . . .
H34 H 0.036177 0.487621 0.40011 0.029 Uiso 1 1 calc R U . . .
C35 C 0.0282(5) 0.4691(4) 0.4967(4) 0.0336(19) Uani 1 1 d . . . . .
H35A H 0.025687 0.417786 0.493626 0.05 Uiso 1 1 d R U . . .
H35B H -0.025333 0.488146 0.499296 0.05 Uiso 1 1 d R U . . .
H35C H 0.057647 0.482306 0.534676 0.05 Uiso 1 1 d R U . . .
C36 C 0.0761(5) 0.5810(4) 0.4421(5) 0.037(2) Uani 1 1 d . . . . .
H36A H 0.112619 0.593672 0.476039 0.056 Uiso 1 1 d R U . . .
H36B H 0.023929 0.600571 0.451289 0.056 Uiso 1 1 d R U . . .
H36C H 0.095409 0.599882 0.401929 0.056 Uiso 1 1 d R U . . .
C37 C 0.2104(5) 0.4731(4) 0.4763(4) 0.0308(19) Uani 1 1 d . . . . .
H37 H 0.190897 0.509703 0.506418 0.037 Uiso 1 1 calc R U . . .
C38 C 0.2211(6) 0.4044(5) 0.5147(4) 0.041(2) Uani 1 1 d . . . . .
H38A H 0.169584 0.387321 0.528903 0.062 Uiso 1 1 d R U . . .
H38B H 0.254414 0.413831 0.551544 0.062 Uiso 1 1 d R U . . .
H38C H 0.246224 0.368631 0.488164 0.062 Uiso 1 1 d R U . . .
C39 C 0.2904(5) 0.4995(5) 0.4499(5) 0.048(3) Uani 1 1 d . . . . .
H39A H 0.310103 0.46688 0.417789 0.071 Uiso 1 1 d R U . . .
H39B H 0.328663 0.50291 0.484431 0.071 Uiso 1 1 d R U . . .
H39C H 0.282853 0.54597 0.43095 0.071 Uiso 1 1 d R U . . .
C40 C 0.1985(5) 0.2084(4) 0.3140(4) 0.0328(19) Uani 1 1 d . . . . .
H40A H 0.215716 0.159326 0.313544 0.049 Uiso 1 1 d R U . . .
H40B H 0.244426 0.239146 0.318524 0.049 Uiso 1 1 d R U . . .
H40C H 0.171236 0.219276 0.274444 0.049 Uiso 1 1 d R U . . .
C41 C 0.0529(4) 0.1469(4) 0.3838(4) 0.0297(18) Uani 1 1 d . . . . .
H41A H 0.081129 0.102237 0.380015 0.045 Uiso 1 1 d R U . . .
H41B H 0.016809 0.152227 0.347985 0.045 Uiso 1 1 d R U . . .
H41C H 0.022769 0.147457 0.423305 0.045 Uiso 1 1 d R U . . .
C42 C 0.1913(5) 0.2116(4) 0.4582(4) 0.0333(19) Uani 1 1 d . . . . .
H42A H 0.158365 0.216364 0.49603 0.05 Uiso 1 1 d R U . . .
H42B H 0.232475 0.247664 0.45869 0.05 Uiso 1 1 d R U . . .
H42C H 0.215785 0.164994 0.45779 0.05 Uiso 1 1 d R U . . .
C43 C -0.0112(6) 0.2413(4) 0.1953(4) 0.046(2) Uani 1 1 d D . . . .
H43A H -0.04492 0.199671 0.202641 0.055 Uiso 1 1 calc R U . . .
H43B H 0.037446 0.236368 0.22073 0.055 Uiso 1 1 calc R U . . .
C44 C 0.0086(6) 0.2488(5) 0.1254(4) 0.062(3) Uani 1 1 d D . . . .
H44A H 0.056732 0.277284 0.119031 0.074 Uiso 1 1 calc R U . . .
H44B H 0.015857 0.202351 0.105143 0.074 Uiso 1 1 calc R U . . .
C45 C -0.0636(6) 0.2859(5) 0.0999(4) 0.053(3) Uani 1 1 d D . . . .
H45A H -0.107241 0.25248 0.092304 0.063 Uiso 1 1 calc R U . . .
H45B H -0.051594 0.311172 0.060145 0.063 Uiso 1 1 calc R U . . .
C46 C -0.0839(5) 0.3371(4) 0.1531(4) 0.039(2) Uani 1 1 d D . . . .
H46A H -0.059152 0.383336 0.145107 0.047 Uiso 1 1 calc R U . . .
H46B H -0.141698 0.34371 0.155805 0.047 Uiso 1 1 calc R U . . .
C47 C -0.2119(4) 0.2775(4) 0.3044(4) 0.0306(18) Uani 1 1 d D . . . .
H47A H -0.204213 0.241718 0.270984 0.037 Uiso 1 1 calc R U . . .
H47B H -0.229317 0.321749 0.284315 0.037 Uiso 1 1 calc R U . . .
C48 C -0.2731(4) 0.2524(4) 0.3523(3) 0.0318(19) Uani 1 1 d D . . . .
H48A H -0.311917 0.220583 0.332371 0.038 Uiso 1 1 calc R U . . .
H48B H -0.301205 0.292496 0.371719 0.038 Uiso 1 1 calc R U . . .
C49 C -0.2225(3) 0.2131(4) 0.4015(4) 0.0284(17) Uani 1 1 d D . . . .
H49A H -0.247384 0.214232 0.443848 0.034 Uiso 1 1 calc R U . . .
H49B H -0.213744 0.163639 0.388933 0.034 Uiso 1 1 calc R U . . .
C50 C -0.1455(4) 0.2547(4) 0.4008(4) 0.0334(19) Uani 1 1 d D . . . .
H50A H -0.145934 0.290443 0.434695 0.04 Uiso 1 1 calc R U . . .
H50B H -0.100316 0.222812 0.407846 0.04 Uiso 1 1 calc R U . . .
C51 C -0.1441(6) 0.4604(3) 0.3523(5) 0.041(2) Uani 1 1 d D . . . .
H51A H -0.125144 0.438392 0.391832 0.049 Uiso 1 1 calc R U . . .
H51B H -0.199193 0.445496 0.345061 0.049 Uiso 1 1 calc R U . . .
C52 C -0.1396(5) 0.5403(3) 0.3576(5) 0.042(2) Uani 1 1 d D . . . .
H52A H -0.114311 0.554418 0.39772 0.05 Uiso 1 1 calc R U . . .
H52B H -0.19287 0.561347 0.355571 0.05 Uiso 1 1 calc R U . . .
C53 C -0.0886(7) 0.5636(4) 0.2996(5) 0.053(3) Uani 1 1 d D . . . .
H53A H -0.113522 0.603605 0.277371 0.063 Uiso 1 1 calc R U . . .
H53B H -0.035134 0.577657 0.31322 0.063 Uiso 1 1 calc R U . . .
C54 C -0.0850(6) 0.4992(4) 0.2568(4) 0.040(2) Uani 1 1 d D . . . .
H54A H -0.127886 0.500478 0.225189 0.048 Uiso 1 1 calc R U . . .
H54B H -0.033852 0.49703 0.234415 0.048 Uiso 1 1 calc R U . . .
C55 C 0.6489(3) 0.4405(2) 0.71480(17) 0.0192(15) Uani 1 1 d G . . . .
C56 C 0.6262(3) 0.40491(16) 0.7708(2) 0.0219(16) Uani 1 1 d G . . . .
H56 H 0.61633 0.355858 0.769888 0.026 Uiso 1 1 calc R U . . .
C57 C 0.6181(3) 0.4427(2) 0.82826(17) 0.0298(18) Uani 1 1 d G . . . .
H57 H 0.602835 0.41887 0.865743 0.036 Uiso 1 1 calc R U . . .
C58 C 0.6328(3) 0.5160(2) 0.82967(18) 0.0323(19) Uani 1 1 d G . . . .
H58 H 0.627344 0.541231 0.868091 0.039 Uiso 1 1 calc R U . . .
C59 C 0.6555(3) 0.55153(16) 0.7736(2) 0.0297(18) Uani 1 1 d G . . . .
H59 H 0.665349 0.60058 0.774584 0.036 Uiso 1 1 calc R U . . .
C60 C 0.6636(3) 0.5138(2) 0.71621(18) 0.0233(16) Uani 1 1 d G . . . .
H60 H 0.678844 0.537568 0.678728 0.028 Uiso 1 1 calc R U . . .
C61 C 0.5672(5) 0.4797(4) 0.5708(4) 0.0314(19) Uani 1 1 d . . . . .
H61 H 0.535873 0.469857 0.609839 0.038 Uiso 1 1 calc R U . . .
C62 C 0.5246(5) 0.4428(5) 0.5150(4) 0.043(2) Uani 1 1 d . . . . .
H62A H 0.553495 0.452324 0.47581 0.064 Uiso 1 1 d R U . . .
H62B H 0.470823 0.460964 0.51136 0.064 Uiso 1 1 d R U . . .
H62C H 0.522843 0.391984 0.522348 0.064 Uiso 1 1 d R U . . .
C63 C 0.5657(6) 0.5614(4) 0.5600(4) 0.041(2) Uani 1 1 d . . . . .
H63A H 0.593782 0.584705 0.594607 0.061 Uiso 1 1 d R U . . .
H63B H 0.511082 0.577855 0.558957 0.061 Uiso 1 1 d R U . . .
H63C H 0.591572 0.572465 0.519837 0.061 Uiso 1 1 d R U . . .
C64 C 0.7072(5) 0.4615(4) 0.5286(4) 0.0306(19) Uani 1 1 d . . . . .
H64 H 0.683615 0.495114 0.49765 0.037 Uiso 1 1 calc R U . . .
C65 C 0.7231(6) 0.3921(5) 0.4920(5) 0.049(3) Uani 1 1 d . . . . .
H65A H 0.748758 0.358371 0.520286 0.074 Uiso 1 1 d R U . . .
H65B H 0.757608 0.40161 0.455847 0.074 Uiso 1 1 d R U . . .
H65C H 0.673178 0.37254 0.477017 0.074 Uiso 1 1 d R U . . .
C66 C 0.7846(5) 0.4958(5) 0.5528(5) 0.045(3) Uani 1 1 d . . . . .
H66A H 0.772316 0.541529 0.571552 0.068 Uiso 1 1 d R U . . .
H66B H 0.821086 0.502159 0.517382 0.068 Uiso 1 1 d R U . . .
H66C H 0.808897 0.465499 0.584712 0.068 Uiso 1 1 d R U . . .
C67 C 0.7239(4) 0.2036(4) 0.5954(4) 0.0322(19) Uani 1 1 d . . . . .
H67A H 0.741083 0.176394 0.558629 0.048 Uiso 1 1 d R U . . .
H67B H 0.736693 0.177804 0.634149 0.048 Uiso 1 1 d R U . . .
H67C H 0.750833 0.249064 0.595739 0.048 Uiso 1 1 d R U . . .
C68 C 0.5853(4) 0.2190(4) 0.5038(3) 0.0303(17) Uani 1 1 d . . . . .
H68A H 0.600212 0.174085 0.484668 0.045 Uiso 1 1 d R U . . .
H68B H 0.613632 0.257205 0.482658 0.045 Uiso 1 1 d R U . . .
H68C H 0.528472 0.226155 0.499158 0.045 Uiso 1 1 d R U . . .
C69 C 0.5595(5) 0.1378(4) 0.6267(4) 0.036(2) Uani 1 1 d . . . . .
H69A H 0.503514 0.148309 0.632576 0.054 Uiso 1 1 d R U . . .
H69B H 0.583214 0.126019 0.667527 0.054 Uiso 1 1 d R U . . .
H69C H 0.565264 0.097949 0.597757 0.054 Uiso 1 1 d R U . . .
C70 C 0.3650(4) 0.2669(3) 0.5857(4) 0.0302(18) Uani 1 1 d D . . . .
H70A H 0.421811 0.259081 0.577537 0.036 Uiso 1 1 calc R U . . .
H70B H 0.341205 0.289716 0.548247 0.036 Uiso 1 1 calc R U . . .
C71 C 0.3233(5) 0.1980(3) 0.6011(4) 0.038(2) Uani 1 1 d D . . . .
H71A H 0.357563 0.166717 0.626455 0.046 Uiso 1 1 calc R U . . .
H71B H 0.307172 0.173147 0.562154 0.046 Uiso 1 1 calc R U . . .
C72 C 0.2505(4) 0.2222(5) 0.6399(4) 0.041(2) Uani 1 1 d . . . . .
H72A H 0.204622 0.230007 0.611886 0.049 Uiso 1 1 calc R U . . .
H72B H 0.236236 0.186756 0.672134 0.049 Uiso 1 1 calc R U . . .
C73 C 0.2760(5) 0.2904(5) 0.6709(5) 0.051(3) Uani 1 1 d . . . . .
H73A H 0.236688 0.32773 0.662733 0.062 Uiso 1 1 calc R U . . .
H73B H 0.280879 0.284022 0.717135 0.062 Uiso 1 1 calc R U . . .
C74 C 0.4650(6) 0.2427(4) 0.8015(4) 0.044(2) Uani 1 1 d . . . . .
H74A H 0.510985 0.233885 0.773774 0.053 Uiso 1 1 calc R U . . .
H74B H 0.428481 0.202304 0.798376 0.053 Uiso 1 1 calc R U . . .
C75 C 0.4909(5) 0.2539(5) 0.8693(5) 0.044(2) Uani 1 1 d . . . . .
H75A H 0.540604 0.281005 0.871478 0.052 Uiso 1 1 calc R U . . .
H75B H 0.497766 0.208692 0.891722 0.052 Uiso 1 1 calc R U . . .
C76 C 0.4200(6) 0.2967(5) 0.8966(4) 0.043(2) Uani 1 1 d . . . . .
H76A H 0.37498 0.265678 0.907049 0.052 Uiso 1 1 calc R U . . .
H76B H 0.435413 0.32335 0.934832 0.052 Uiso 1 1 calc R U . . .
C77 C 0.4002(5) 0.3459(4) 0.8418(4) 0.0325(19) Uani 1 1 d . . . . .
H77A H 0.342967 0.355888 0.840844 0.039 Uiso 1 1 calc R U . . .
H77B H 0.429011 0.390782 0.846124 0.039 Uiso 1 1 calc R U . . .
C78 C 0.4284(5) 0.5057(3) 0.7482(4) 0.0323(19) Uani 1 1 d D . . . .
H78A H 0.481662 0.496567 0.76541 0.039 Uiso 1 1 calc R U . . .
H78B H 0.390827 0.509564 0.783878 0.039 Uiso 1 1 calc R U . . .
C79 C 0.4281(5) 0.5729(3) 0.7088(4) 0.034(2) Uani 1 1 d D . . . .
H79A H 0.478058 0.578509 0.685152 0.041 Uiso 1 1 calc R U . . .
H79B H 0.41944 0.614819 0.73559 0.041 Uiso 1 1 calc R U . . .
C80 C 0.3582(5) 0.5604(3) 0.6638(5) 0.044(2) Uani 1 1 d D . . . .
H80A H 0.309536 0.58197 0.68086 0.052 Uiso 1 1 calc R U . . .
H80B H 0.36912 0.580612 0.621617 0.052 Uiso 1 1 calc R U . . .
C81 C 0.3497(6) 0.4807(3) 0.6598(5) 0.054(3) Uani 1 1 d D . . . .
H81A H 0.295079 0.466553 0.670164 0.065 Uiso 1 1 calc R U . . .
H81B H 0.362228 0.464203 0.616599 0.065 Uiso 1 1 calc R U . . .
C82 C 0.1396(3) 0.4502(2) 0.78984(18) 0.0208(16) Uani 1 1 d G . . . .
C83 C 0.1534(3) 0.5237(2) 0.78958(18) 0.0295(18) Uani 1 1 d G . . . .
H83 H 0.167128 0.547074 0.827615 0.035 Uiso 1 1 calc R U . . .
C84 C 0.1466(3) 0.56224(17) 0.7325(2) 0.0322(19) Uani 1 1 d G . . . .
H84 H 0.155831 0.611396 0.732307 0.039 Uiso 1 1 calc R U . . .
C85 C 0.1260(3) 0.5273(2) 0.67563(18) 0.0310(19) Uani 1 1 d G . . . .
H85 H 0.121514 0.553101 0.637427 0.037 Uiso 1 1 calc R U . . .
C86 C 0.1122(3) 0.4539(2) 0.67589(18) 0.0281(17) Uani 1 1 d G . . . .
H86 H 0.098493 0.430484 0.637854 0.034 Uiso 1 1 calc R U . . .
C87 C 0.1190(3) 0.41531(17) 0.7330(2) 0.0237(16) Uani 1 1 d G . . . .
H87 H 0.109789 0.36616 0.733162 0.028 Uiso 1 1 calc R U . . .
C88 C 0.0635(5) 0.4910(4) 0.9390(4) 0.0325(19) Uani 1 1 d . . . . .
H88 H 0.028463 0.482175 0.901916 0.039 Uiso 1 1 calc R U . . .
C89 C 0.0236(6) 0.4558(5) 0.9974(5) 0.045(2) Uani 1 1 d . . . . .
H89A H 0.018477 0.405211 0.989921 0.068 Uiso 1 1 d R U . . .
H89B H -0.028813 0.476302 1.003511 0.068 Uiso 1 1 d R U . . .
H89C H 0.055497 0.463731 1.035281 0.068 Uiso 1 1 d R U . . .
C90 C 0.0680(6) 0.5722(4) 0.9479(5) 0.043(2) Uani 1 1 d . . . . .
H90A H 0.107143 0.583615 0.980267 0.064 Uiso 1 1 d R U . . .
H90B H 0.016243 0.589604 0.961128 0.064 Uiso 1 1 d R U . . .
H90C H 0.082983 0.594295 0.907848 0.064 Uiso 1 1 d R U . . .
C91 C 0.2040(5) 0.4638(4) 0.9731(4) 0.0323(19) Uani 1 1 d . . . . .
H91 H 0.184535 0.4977 1.005665 0.039 Uiso 1 1 calc R U . . .
C92 C 0.2170(6) 0.3912(5) 1.0076(5) 0.051(3) Uani 1 1 d . . . . .
H92A H 0.166307 0.372923 1.022452 0.076 Uiso 1 1 d R U . . .
H92B H 0.252207 0.398033 1.043762 0.076 Uiso 1 1 d R U . . .
H92C H 0.240787 0.357583 0.978152 0.076 Uiso 1 1 d R U . . .
C93 C 0.2825(5) 0.4932(5) 0.9474(5) 0.043(2) Uani 1 1 d . . . . .
H93A H 0.300589 0.46358 0.912372 0.065 Uiso 1 1 d R U . . .
H93B H 0.322049 0.49299 0.981042 0.065 Uiso 1 1 d R U . . .
H93C H 0.274799 0.54132 0.932232 0.065 Uiso 1 1 d R U . . .
C94 C 0.1465(6) 0.2069(5) 0.9656(4) 0.053(3) Uani 1 1 d . . . . .
H94A H 0.168475 0.159438 0.968654 0.079 Uiso 1 1 d R U . . .
H94B H 0.103095 0.211918 0.995844 0.079 Uiso 1 1 d R U . . .
H94C H 0.187595 0.241368 0.975264 0.079 Uiso 1 1 d R U . . .
C95 C 0.1955(5) 0.2033(5) 0.8264(5) 0.042(2) Uani 1 1 d . . . . .
H95A H 0.213807 0.155043 0.832936 0.063 Uiso 1 1 d R U . . .
H95B H 0.238387 0.236083 0.835806 0.063 Uiso 1 1 d R U . . .
H95C H 0.178947 0.209213 0.782394 0.063 Uiso 1 1 d R U . . .
C96 C 0.0311(5) 0.1502(4) 0.8665(4) 0.038(2) Uani 1 1 d . . . . .
H96A H 0.013035 0.152988 0.822576 0.057 Uiso 1 1 d R U . . .
H96B H -0.013785 0.156858 0.894996 0.057 Uiso 1 1 d R U . . .
H96C H 0.054795 0.104098 0.874086 0.057 Uiso 1 1 d R U . . .
C97 C 0.0097(5) 0.2506(4) 0.6689(3) 0.039(2) Uani 1 1 d D . . . .
H97A H -0.0195 0.206737 0.677843 0.047 Uiso 1 1 calc R U . . .
H97B H 0.059993 0.249749 0.692615 0.047 Uiso 1 1 calc R U . . .
C98 C 0.0251(5) 0.2583(4) 0.5982(3) 0.041(2) Uani 1 1 d D . . . .
H98A H 0.034997 0.212235 0.577998 0.05 Uiso 1 1 calc R U . . .
H98B H 0.070077 0.289983 0.589691 0.05 Uiso 1 1 calc R U . . .
C99 C -0.0535(5) 0.2907(4) 0.5755(4) 0.039(2) Uani 1 1 d D . . . .
H99A H -0.04676 0.3157 0.534811 0.047 Uiso 1 1 calc R U . . .
H99B H -0.094755 0.254352 0.570706 0.047 Uiso 1 1 calc R U . . .
C100 C -0.0734(5) 0.3416(4) 0.6289(3) 0.0299(18) Uani 1 1 d D . . . .
H10A H -0.05166 0.38874 0.619712 0.036 Uiso 1 1 calc R U . . .
H10B H -0.131218 0.345691 0.633929 0.036 Uiso 1 1 calc R U . . .
C101 C -0.2017(4) 0.2636(4) 0.7508(4) 0.0312(18) Uani 1 1 d D . . . .
H10C H -0.18175 0.234557 0.715405 0.037 Uiso 1 1 calc R U . . .
H10D H -0.217014 0.310187 0.734073 0.037 Uiso 1 1 calc R U . . .
C102 C -0.2718(4) 0.2279(4) 0.7827(3) 0.0315(18) Uani 1 1 d D . . . .
H10E H -0.268762 0.176255 0.778398 0.038 Uiso 1 1 calc R U . . .
H10F H -0.32223 0.244573 0.764656 0.038 Uiso 1 1 calc R U . . .
C103 C -0.2632(4) 0.2506(4) 0.8523(4) 0.0320(19) Uani 1 1 d D . . . .
H10G H -0.285253 0.298142 0.859263 0.038 Uiso 1 1 calc R U . . .
H10H H -0.28971 0.217058 0.881027 0.038 Uiso 1 1 calc R U . . .
C104 C -0.1741(4) 0.2500(4) 0.8620(4) 0.0310(18) Uani 1 1 d D . . . .
H10I H -0.15849 0.283748 0.895335 0.037 Uiso 1 1 calc R U . . .
H10J H -0.155591 0.202558 0.874088 0.037 Uiso 1 1 calc R U . . .
C105 C -0.1449(5) 0.4482(3) 0.8380(4) 0.037(2) Uani 1 1 d D . . . .
H10K H -0.120649 0.423109 0.874042 0.044 Uiso 1 1 calc R U . . .
H10L H -0.201049 0.4344 0.835333 0.044 Uiso 1 1 calc R U . . .
C106 C -0.1379(5) 0.5275(3) 0.8473(5) 0.041(2) Uani 1 1 d D . . . .
H10M H -0.113135 0.538482 0.888493 0.049 Uiso 1 1 calc R U . . .
H10N H -0.19034 0.550152 0.845595 0.049 Uiso 1 1 calc R U . . .
C107 C -0.0844(6) 0.5531(4) 0.7911(4) 0.046(2) Uani 1 1 d D . . . .
H10O H -0.102091 0.599226 0.774841 0.055 Uiso 1 1 calc R U . . .
H10P H -0.028542 0.55658 0.804081 0.055 Uiso 1 1 calc R U . . .
C108 C -0.0960(5) 0.4954(4) 0.7419(4) 0.035(2) Uani 1 1 d D . . . .
H10Q H -0.144003 0.504139 0.716524 0.042 Uiso 1 1 calc R U . . .
H10R H -0.050075 0.492627 0.713109 0.042 Uiso 1 1 calc R U . . .
Li1 Li 0.4354(8) 0.3482(6) 0.1832(7) 0.029(3) Uani 1 1 d . . . . .
Li2 Li -0.0515(8) 0.3420(7) 0.3009(7) 0.032(3) Uani 1 1 d . . . . .
Li3 Li 0.4381(8) 0.3501(7) 0.6957(7) 0.032(3) Uani 1 1 d . . . . .
Li4 Li -0.0530(8) 0.3368(7) 0.7769(7) 0.033(3) Uani 1 1 d . . . . .
N1 N 0.6570(4) 0.4563(3) 0.0794(3) 0.0283(15) Uani 1 1 d . . . . .
N2 N 0.1506(3) 0.4674(3) 0.4247(3) 0.0221(14) Uani 1 1 d . . . . .
N3 N 0.6480(4) 0.4536(3) 0.5821(3) 0.0221(13) Uani 1 1 d . . . . .
N4 N 0.1437(4) 0.4610(3) 0.9225(3) 0.0249(14) Uani 1 1 d . . . . .
O1 O 0.3524(3) 0.3030(3) 0.1323(3) 0.0301(13) Uani 1 1 d . . . . .
O2 O 0.4207(4) 0.3112(3) 0.2704(3) 0.0382(14) Uani 1 1 d . . . . .
O3 O 0.4045(3) 0.4486(3) 0.1875(3) 0.0304(13) Uani 1 1 d . . . . .
O4 O -0.0536(3) 0.3065(3) 0.2124(3) 0.0321(13) Uani 1 1 d . . . . .
O5 O -0.1386(3) 0.2886(3) 0.3390(3) 0.0329(14) Uani 1 1 d . . . . .
O6 O -0.0943(3) 0.4390(3) 0.2990(3) 0.0321(13) Uani 1 1 d . . . . .
O7 O 0.3530(3) 0.3099(3) 0.6432(3) 0.0297(13) Uani 1 1 d . . . . .
O8 O 0.4249(3) 0.3086(3) 0.7834(3) 0.0323(13) Uani 1 1 d . . . . .
O9 O 0.4050(3) 0.4502(3) 0.7055(3) 0.0267(12) Uani 1 1 d . . . . .
O10 O -0.0376(3) 0.3126(3) 0.6868(2) 0.0280(12) Uani 1 1 d . . . . .
O11 O -0.1413(3) 0.2710(3) 0.7998(3) 0.0306(13) Uani 1 1 d . . . . .
O12 O -0.1039(3) 0.4307(3) 0.7792(3) 0.0333(13) Uani 1 1 d . . . . .
P1 P 0.56455(12) 0.31626(11) 0.12637(12) 0.0326(5) Uani 1 1 d . . . . .
P2 P 0.66733(11) 0.38690(11) 0.13417(11) 0.0265(5) Uani 1 1 d . . . . .
P3 P 0.06045(11) 0.32505(10) 0.38091(10) 0.0220(4) Uani 1 1 d . . . . .
P4 P 0.16247(11) 0.39732(10) 0.37133(10) 0.0201(4) Uani 1 1 d . . . . .
P5 P 0.57020(12) 0.31174(10) 0.64706(10) 0.0234(4) Uani 1 1 d . . . . .
P6 P 0.66740(11) 0.38827(10) 0.63865(9) 0.0194(4) Uani 1 1 d . . . . .
P7 P 0.04905(11) 0.32615(11) 0.86609(10) 0.0259(5) Uani 1 1 d . . . . .
P8 P 0.15410(11) 0.39527(10) 0.86471(10) 0.0215(4) Uani 1 1 d . . . . .
Si1 Si 0.62354(12) 0.21398(11) 0.10385(10) 0.0234(5) Uani 1 1 d . . . . .
Si2 Si 0.12768(11) 0.22328(10) 0.38410(10) 0.0208(4) Uani 1 1 d . . . . .
Si3 Si 0.61204(11) 0.21828(11) 0.59148(10) 0.0214(4) Uani 1 1 d . . . . .
Si4 Si 0.10800(12) 0.22205(11) 0.88138(10) 0.0245(4) Uani 1 1 d . . . . .

loop_
_atom_site_aniso_label
_atom_site_aniso_U_11
_atom_site_aniso_U_22
_atom_site_aniso_U_33
_atom_site_aniso_U_23
_atom_site_aniso_U_13
_atom_site_aniso_U_12
C1 0.025(4) 0.019(4) 0.028(4) 0.004(3) -0.005(3) 0.000(3)
C2 0.029(4) 0.021(4) 0.031(4) 0.003(3) -0.004(3) 0.006(3)
C3 0.036(4) 0.038(5) 0.026(4) 0.007(4) 0.002(4) -0.002(4)
C4 0.041(5) 0.029(4) 0.034(5) -0.011(4) -0.009(4) 0.007(4)
C5 0.061(6) 0.023(4) 0.032(5) -0.002(4) -0.008(5) 0.001(4)
C6 0.037(4) 0.022(4) 0.030(5) 0.005(4) 0.001(4) -0.006(4)
C7 0.041(5) 0.028(4) 0.027(4) -0.002(4) 0.004(4) 0.000(4)
C8 0.071(7) 0.046(6) 0.029(5) -0.005(4) -0.012(5) 0.010(5)
C9 0.053(5) 0.033(5) 0.035(5) 0.005(4) 0.005(4) 0.010(4)
C10 0.057(6) 0.023(4) 0.057(7) 0.010(4) 0.031(5) 0.006(4)
C11 0.089(8) 0.045(6) 0.059(7) 0.002(5) 0.046(6) 0.007(6)
C12 0.049(6) 0.030(5) 0.108(10) -0.003(6) 0.037(7) -0.004(5)
C13 0.055(5) 0.029(5) 0.049(6) 0.007(4) -0.017(5) -0.006(4)
C14 0.063(6) 0.023(4) 0.047(6) 0.000(4) 0.010(5) 0.011(4)
C15 0.043(5) 0.019(4) 0.038(5) -0.001(4) 0.003(4) -0.007(3)
C16 0.034(4) 0.030(4) 0.026(4) -0.003(4) 0.000(3) 0.007(4)
C17 0.046(5) 0.028(5) 0.051(6) -0.013(4) 0.007(4) -0.004(4)
C18 0.034(4) 0.037(5) 0.040(5) -0.002(5) -0.003(4) -0.012(4)
C19 0.050(6) 0.052(6) 0.063(7) -0.021(5) 0.030(5) -0.016(5)
C20 0.066(6) 0.023(4) 0.051(6) 0.011(4) 0.004(5) 0.012(4)
C21 0.063(6) 0.035(5) 0.048(6) 0.012(5) -0.007(5) 0.000(5)
C22 0.043(5) 0.050(5) 0.032(5) 0.009(5) 0.000(4) -0.008(4)
C23 0.033(4) 0.033(4) 0.025(4) -0.009(4) 0.001(4) -0.002(4)
C24 0.059(6) 0.020(4) 0.034(5) -0.004(4) -0.012(4) 0.001(4)
C25 0.048(5) 0.027(4) 0.037(5) -0.005(4) 0.006(4) -0.002(4)
C26 0.066(6) 0.024(4) 0.043(6) -0.003(4) -0.013(5) 0.013(4)
C27 0.075(7) 0.023(5) 0.094(9) -0.003(5) -0.058(7) 0.006(5)
C28 0.015(3) 0.022(4) 0.026(4) -0.003(3) 0.006(3) -0.001(3)
C29 0.029(4) 0.020(4) 0.039(5) 0.005(4) 0.002(4) -0.007(3)
C30 0.046(5) 0.023(4) 0.039(5) 0.007(4) 0.000(4) -0.014(4)
C31 0.040(5) 0.033(4) 0.026(5) 0.009(4) 0.007(4) 0.003(4)
C32 0.028(4) 0.029(4) 0.028(4) 0.000(4) 0.008(4) 0.003(3)
C33 0.025(4) 0.022(4) 0.030(4) 0.004(3) 0.003(3) 0.000(3)
C34 0.026(4) 0.023(4) 0.024(4) 0.002(3) 0.004(3) 0.002(3)
C35 0.040(5) 0.028(4) 0.032(5) -0.007(4) 0.006(4) 0.001(4)
C36 0.043(5) 0.023(4) 0.046(6) -0.003(4) 0.003(4) 0.008(4)
C37 0.033(4) 0.021(4) 0.038(5) -0.005(4) -0.011(4) 0.002(3)
C38 0.053(5) 0.036(5) 0.035(5) -0.001(4) -0.020(4) 0.014(4)
C39 0.028(5) 0.037(5) 0.077(8) -0.001(5) -0.016(5) 0.000(4)
C40 0.036(4) 0.032(4) 0.031(5) -0.009(4) 0.010(4) -0.006(4)
C41 0.037(4) 0.024(4) 0.029(4) 0.006(4) 0.002(4) -0.005(3)
C42 0.040(4) 0.026(4) 0.034(5) 0.002(4) -0.009(4) 0.000(4)
C43 0.053(5) 0.028(5) 0.056(6) -0.018(4) -0.011(5) 0.013(4)
C44 0.053(6) 0.045(6) 0.086(8) -0.034(6) 0.022(6) -0.018(5)
C45 0.074(7) 0.047(6) 0.036(6) -0.006(5) 0.005(5) -0.015(5)
C46 0.034(4) 0.045(5) 0.037(5) 0.000(4) -0.008(4) 0.000(4)
C47 0.032(4) 0.025(4) 0.035(5) 0.000(4) -0.009(4) 0.000(3)
C48 0.026(4) 0.028(4) 0.042(5) -0.010(4) -0.002(4) -0.004(3)
C49 0.031(4) 0.026(4) 0.029(4) 0.003(4) 0.007(3) -0.003(3)
C50 0.033(4) 0.029(4) 0.038(5) 0.009(4) -0.003(4) -0.006(4)
C51 0.049(5) 0.028(4) 0.046(6) 0.000(4) 0.018(5) 0.004(4)
C52 0.039(5) 0.033(5) 0.054(6) -0.005(4) 0.010(5) 0.006(4)
C53 0.078(7) 0.024(5) 0.056(7) 0.008(4) 0.008(6) -0.003(5)
C54 0.051(5) 0.030(5) 0.038(5) 0.014(4) 0.012(4) 0.012(4)
C55 0.017(3) 0.018(3) 0.023(4) -0.001(3) 0.001(3) 0.003(3)
C56 0.031(4) 0.019(4) 0.016(4) -0.006(3) -0.002(3) 0.004(3)
C57 0.037(4) 0.020(4) 0.033(5) 0.006(3) -0.001(4) 0.003(3)
C58 0.035(4) 0.024(4) 0.038(5) -0.019(4) -0.007(4) 0.003(4)
C59 0.041(5) 0.013(3) 0.035(5) -0.001(3) -0.005(4) 0.003(3)
C60 0.030(4) 0.020(4) 0.020(4) 0.000(3) 0.001(3) -0.003(3)
C61 0.031(4) 0.032(4) 0.031(4) 0.007(4) 0.001(4) 0.010(4)
C62 0.037(5) 0.049(6) 0.042(5) 0.004(5) -0.015(4) 0.003(4)
C63 0.055(5) 0.033(5) 0.035(5) 0.007(4) -0.001(5) 0.007(4)
C64 0.035(5) 0.025(4) 0.032(5) 0.006(4) 0.008(4) 0.005(4)
C65 0.066(6) 0.035(5) 0.048(6) -0.005(5) 0.039(5) -0.002(5)
C66 0.029(5) 0.038(5) 0.069(7) 0.013(5) 0.007(5) -0.005(4)
C67 0.031(4) 0.017(4) 0.048(5) -0.007(4) -0.002(4) 0.004(3)
C68 0.026(4) 0.029(4) 0.036(5) -0.004(4) 0.008(3) 0.000(4)
C69 0.046(5) 0.023(4) 0.040(5) 0.006(4) -0.001(4) 0.005(4)
C70 0.033(4) 0.030(4) 0.028(4) -0.009(4) -0.003(4) 0.005(4)
C71 0.046(5) 0.031(4) 0.037(5) -0.001(4) -0.006(4) 0.000(4)
C72 0.029(4) 0.040(5) 0.054(6) -0.007(5) 0.000(4) -0.012(4)
C73 0.034(5) 0.045(6) 0.074(7) -0.026(5) 0.031(5) -0.012(4)
C74 0.057(5) 0.022(4) 0.053(6) 0.013(4) 0.020(5) 0.015(4)
C75 0.047(5) 0.036(5) 0.048(6) 0.023(5) -0.003(4) -0.001(4)
C76 0.057(6) 0.045(5) 0.027(5) 0.003(4) 0.007(4) -0.015(5)
C77 0.035(4) 0.033(4) 0.029(4) -0.007(4) 0.006(4) 0.003(4)
C78 0.040(5) 0.022(4) 0.034(5) -0.010(3) -0.004(4) -0.002(4)
C79 0.044(5) 0.015(4) 0.043(5) -0.004(4) 0.011(4) -0.004(3)
C80 0.039(5) 0.028(5) 0.065(7) 0.010(4) -0.012(5) 0.005(4)
C81 0.056(6) 0.030(5) 0.076(8) 0.001(5) -0.044(6) 0.005(4)
C82 0.020(3) 0.017(3) 0.025(4) -0.005(3) -0.001(3) 0.003(3)
C83 0.042(5) 0.024(4) 0.023(4) -0.004(3) 0.003(4) -0.005(4)
C84 0.051(5) 0.018(4) 0.027(5) -0.002(3) 0.012(4) -0.006(4)
C85 0.029(4) 0.038(5) 0.027(5) 0.005(4) 0.002(4) 0.003(4)
C86 0.024(4) 0.031(4) 0.030(4) 0.002(4) 0.001(3) -0.003(3)
C87 0.017(3) 0.022(4) 0.032(4) 0.001(3) 0.000(3) -0.002(3)
C88 0.037(5) 0.031(4) 0.029(5) -0.002(4) -0.004(4) 0.010(4)
C89 0.050(6) 0.046(6) 0.040(5) 0.000(5) 0.012(5) -0.003(5)
C90 0.050(5) 0.030(5) 0.048(6) -0.002(4) 0.003(5) 0.017(4)
C91 0.041(5) 0.022(4) 0.034(5) -0.006(4) -0.009(4) 0.004(4)
C92 0.074(7) 0.027(5) 0.052(6) -0.006(5) -0.037(6) 0.008(5)
C93 0.039(5) 0.033(5) 0.059(7) -0.011(5) -0.025(5) -0.004(4)
C94 0.088(7) 0.025(4) 0.045(6) 0.000(4) -0.028(6) 0.005(5)
C95 0.038(4) 0.031(5) 0.057(6) -0.008(4) 0.014(4) -0.002(4)
C96 0.042(5) 0.022(4) 0.050(6) 0.001(4) -0.003(4) -0.001(4)
C97 0.039(5) 0.024(4) 0.055(6) -0.015(4) -0.009(4) 0.005(4)
C98 0.037(4) 0.030(4) 0.057(6) -0.018(4) 0.014(4) -0.007(4)
C99 0.048(5) 0.043(5) 0.026(5) -0.004(4) 0.000(4) -0.017(4)
C100 0.031(4) 0.030(4) 0.029(5) 0.007(4) -0.009(4) 0.000(3)
C101 0.032(4) 0.029(4) 0.032(5) -0.002(4) -0.011(4) -0.002(4)
C102 0.029(4) 0.025(4) 0.041(5) -0.005(4) -0.010(3) 0.004(4)
C103 0.040(4) 0.022(4) 0.034(5) 0.004(4) 0.005(4) 0.001(4)
C104 0.045(5) 0.023(4) 0.026(4) 0.003(3) 0.004(3) 0.002(4)
C105 0.038(5) 0.037(5) 0.035(5) 0.000(4) 0.009(4) -0.005(4)
C106 0.033(4) 0.032(5) 0.057(6) -0.017(4) -0.015(4) 0.004(4)
C107 0.052(5) 0.027(5) 0.059(7) 0.002(4) -0.003(5) 0.001(4)
C108 0.034(4) 0.025(4) 0.046(6) 0.013(4) 0.005(4) 0.012(4)
Li1 0.031(7) 0.021(6) 0.036(8) -0.002(6) 0.011(6) 0.003(5)
Li2 0.028(7) 0.022(7) 0.046(9) 0.005(6) -0.003(6) -0.004(5)
Li3 0.034(7) 0.026(7) 0.037(8) 0.003(6) 0.004(6) -0.002(6)
Li4 0.031(7) 0.032(7) 0.036(8) 0.004(6) -0.009(6) -0.006(6)
N1 0.031(3) 0.019(3) 0.034(4) 0.003(3) 0.011(3) -0.001(3)
N2 0.020(3) 0.024(3) 0.022(3) -0.005(3) -0.003(3) 0.003(3)
N3 0.024(3) 0.021(3) 0.021(3) 0.001(3) 0.001(3) 0.003(3)
N4 0.032(3) 0.024(3) 0.018(3) -0.008(3) -0.003(3) 0.002(3)
O1 0.034(3) 0.027(3) 0.029(3) -0.012(2) 0.015(2) -0.006(2)
O2 0.053(4) 0.030(3) 0.032(3) 0.008(3) 0.003(3) 0.013(3)
O3 0.038(3) 0.020(3) 0.033(3) -0.006(2) -0.009(3) 0.006(2)
O4 0.037(3) 0.028(3) 0.032(3) -0.004(3) -0.007(2) 0.011(3)
O5 0.029(3) 0.036(3) 0.034(3) 0.011(3) -0.006(3) -0.016(2)
O6 0.034(3) 0.025(3) 0.037(3) 0.010(3) 0.008(3) 0.007(2)
O7 0.025(3) 0.029(3) 0.035(3) -0.013(3) 0.013(2) -0.009(2)
O8 0.042(3) 0.027(3) 0.028(3) 0.002(3) 0.014(3) 0.012(3)
O9 0.031(3) 0.017(3) 0.032(3) -0.008(2) -0.005(2) 0.004(2)
O10 0.032(3) 0.021(3) 0.031(3) -0.005(2) -0.007(2) 0.006(2)
O11 0.030(3) 0.029(3) 0.032(3) 0.003(2) -0.010(2) -0.005(2)
O12 0.037(3) 0.021(3) 0.042(3) 0.004(3) 0.016(3) 0.000(2)
P1 0.0286(10) 0.0178(10) 0.0514(14) -0.0117(11) 0.0100(10) -0.0028(8)
P2 0.0257(9) 0.0178(10) 0.0361(13) -0.0005(9) 0.0064(9) -0.0004(8)
P3 0.0219(9) 0.0156(9) 0.0287(10) 0.0001(9) -0.0027(9) -0.0009(8)
P4 0.0196(8) 0.0172(9) 0.0235(11) -0.0015(8) -0.0003(8) -0.0010(8)
P5 0.0242(10) 0.0202(10) 0.0259(11) -0.0050(9) 0.0036(8) -0.0014(8)
P6 0.0210(9) 0.0153(9) 0.0221(10) -0.0002(8) 0.0009(8) 0.0015(7)
P7 0.0266(10) 0.0199(10) 0.0312(12) 0.0042(9) -0.0075(9) -0.0024(9)
P8 0.0236(9) 0.0140(9) 0.0271(11) -0.0003(8) -0.0052(8) -0.0011(8)
Si1 0.0269(10) 0.0201(10) 0.0232(11) -0.0007(9) -0.0006(8) 0.0009(9)
Si2 0.0239(9) 0.0161(9) 0.0225(10) -0.0003(9) -0.0014(9) -0.0002(8)
Si3 0.0247(10) 0.0162(10) 0.0234(10) -0.0023(9) 0.0001(8) 0.0001(9)
Si4 0.0306(10) 0.0183(9) 0.0247(11) -0.0010(10) -0.0009(9) -0.0002(9)

loop_
_atom_type_symbol
_atom_type_description
_atom_type_scat_dispersion_real
_atom_type_scat_dispersion_imag
_atom_type_scat_source
C C 0.0033 0.0016 'International Tables Vol C Tables 4.2.6.8 and 6.1.1.4'
H H 0 0 'International Tables Vol C Tables 4.2.6.8 and 6.1.1.4'
Li Li -0.0003 0.0001 'International Tables Vol C Tables 4.2.6.8 and 6.1.1.4'
N N 0.0061 0.0033 'International Tables Vol C Tables 4.2.6.8 and 6.1.1.4'
O O 0.0106 0.006 'International Tables Vol C Tables 4.2.6.8 and 6.1.1.4'
P P 0.1023 0.0942 'International Tables Vol C Tables 4.2.6.8 and 6.1.1.4'
Si Si 0.0817 0.0704 'International Tables Vol C Tables 4.2.6.8 and 6.1.1.4'

loop_
_geom_angle_atom_site_label_1
_geom_angle_atom_site_label_2
_geom_angle_atom_site_label_3
_geom_angle
_geom_angle_site_symmetry_1
_geom_angle_site_symmetry_3
_geom_angle_publ_flag
C2 C1 C6 120 . . ?
C2 C1 P2 119.6(3) . . ?
C6 C1 P2 120.2(3) . . ?
C1 C2 C3 120 . . ?
C1 C2 H2 120 . . ?
C3 C2 H2 120 . . ?
C2 C3 C4 120 . . ?
C2 C3 H3 120 . . ?
C4 C3 H3 120 . . ?
C3 C4 C5 120 . . ?
C3 C4 H4 120 . . ?
C5 C4 H4 120 . . ?
C6 C5 C4 120 . . ?
C6 C5 H5 120 . . ?
C4 C5 H5 120 . . ?
C5 C6 C1 120 . . ?
C5 C6 H6 120 . . ?
C1 C6 H6 120 . . ?
N1 C7 C8 113.1(7) . . ?
N1 C7 C9 113.4(7) . . ?
C8 C7 C9 110.0(7) . . ?
N1 C7 H7 106.6 . . ?
C8 C7 H7 106.6 . . ?
C9 C7 H7 106.6 . . ?
C7 C8 H8A 109.7 . . ?
C7 C8 H8B 109.1 . . ?
H8A C8 H8B 109.5 . . ?
C7 C8 H8C 109.7 . . ?
H8A C8 H8C 109.5 . . ?
H8B C8 H8C 109.5 . . ?
C7 C9 H9A 109.5 . . ?
C7 C9 H9B 109.2 . . ?
H9A C9 H9B 109.5 . . ?
C7 C9 H9C 109.8 . . ?
H9A C9 H9C 109.5 . . ?
H9B C9 H9C 109.5 . . ?
N1 C10 C11 113.0(7) . . ?
N1 C10 C12 109.2(8) . . ?
C11 C10 C12 112.5(8) . . ?
N1 C10 H10 107.3 . . ?
C11 C10 H10 107.3 . . ?
C12 C10 H10 107.3 . . ?
C10 C11 H11A 109.7 . . ?
C10 C11 H11B 109.6 . . ?
H11A C11 H11B 109.5 . . ?
C10 C11 H11C 109.2 . . ?
H11A C11 H11C 109.5 . . ?
H11B C11 H11C 109.5 . . ?
C10 C12 H12A 109.3 . . ?
C10 C12 H12B 109.9 . . ?
H12A C12 H12B 109.5 . . ?
C10 C12 H12C 109.2 . . ?
H12A C12 H12C 109.5 . . ?
H12B C12 H12C 109.5 . . ?
Si1 C13 H13A 109.6 . . ?
Si1 C13 H13B 109.1 . . ?
H13A C13 H13B 109.5 . . ?
Si1 C13 H13C 109.7 . . ?
H13A C13 H13C 109.5 . . ?
H13B C13 H13C 109.5 . . ?
Si1 C14 H14A 109.6 . . ?
Si1 C14 H14B 109.4 . . ?
H14A C14 H14B 109.5 . . ?
Si1 C14 H14C 109.4 . . ?
H14A C14 H14C 109.5 . . ?
H14B C14 H14C 109.5 . . ?
Si1 C15 H15A 109.5 . . ?
Si1 C15 H15B 109.6 . . ?
H15A C15 H15B 109.5 . . ?
Si1 C15 H15C 109.3 . . ?
H15A C15 H15C 109.5 . . ?
H15B C15 H15C 109.5 . . ?
O1 C16 C17 104.4(6) . . ?
O1 C16 H16A 110.9 . . ?
C17 C16 H16A 110.9 . . ?
O1 C16 H16B 110.9 . . ?
C17 C16 H16B 110.9 . . ?
H16A C16 H16B 108.9 . . ?
C16 C17 C18 102.1(6) . . ?
C16 C17 H17A 111.3 . . ?
C18 C17 H17A 111.3 . . ?
C16 C17 H17B 111.3 . . ?
C18 C17 H17B 111.3 . . ?
H17A C17 H17B 109.2 . . ?
C19 C18 C17 105.2(6) . . ?
C19 C18 H18A 110.7 . . ?
C17 C18 H18A 110.7 . . ?
C19 C18 H18B 110.7 . . ?
C17 C18 H18B 110.7 . . ?
H18A C18 H18B 108.8 . . ?
O1 C19 C18 105.3(6) . . ?
O1 C19 H19A 110.7 . . ?
C18 C19 H19A 110.7 . . ?
O1 C19 H19B 110.7 . . ?
C18 C19 H19B 110.7 . . ?
H19A C19 H19B 108.8 . . ?
O2 C20 C21 104.9(7) . . ?
O2 C20 H20A 110.8 . . ?
C21 C20 H20A 110.8 . . ?
O2 C20 H20B 110.8 . . ?
C21 C20 H20B 110.8 . . ?
H20A C20 H20B 108.8 . . ?
C20 C21 C22 102.5(7) . . ?
C20 C21 H21A 111.3 . . ?
C22 C21 H21A 111.3 . . ?
C20 C21 H21B 111.3 . . ?
C22 C21 H21B 111.3 . . ?
H21A C21 H21B 109.2 . . ?
C23 C22 C21 102.5(6) . . ?
C23 C22 H22A 111.3 . . ?
C21 C22 H22A 111.3 . . ?
C23 C22 H22B 111.3 . . ?
C21 C22 H22B 111.3 . . ?
H22A C22 H22B 109.2 . . ?
O2 C23 C22 106.5(6) . . ?
O2 C23 H23A 110.4 . . ?
C22 C23 H23A 110.4 . . ?
O2 C23 H23B 110.4 . . ?
C22 C23 H23B 110.4 . . ?
H23A C23 H23B 108.6 . . ?
O3 C24 C25 104.8(6) . . ?
O3 C24 H24A 110.8 . . ?
C25 C24 H24A 110.8 . . ?
O3 C24 H24B 110.8 . . ?
C25 C24 H24B 110.8 . . ?
H24A C24 H24B 108.9 . . ?
C24 C25 C26 104.4(6) . . ?
C24 C25 H25A 110.9 . . ?
C26 C25 H25A 110.9 . . ?
C24 C25 H25B 110.9 . . ?
C26 C25 H25B 110.9 . . ?
H25A C25 H25B 108.9 . . ?
C27 C26 C25 104.5(7) . . ?
C27 C26 H26A 110.9 . . ?
C25 C26 H26A 110.9 . . ?
C27 C26 H26B 110.9 . . ?
C25 C26 H26B 110.9 . . ?
H26A C26 H26B 108.9 . . ?
O3 C27 C26 108.0(7) . . ?
O3 C27 H27A 110.1 . . ?
C26 C27 H27A 110.1 . . ?
O3 C27 H27B 110.1 . . ?
C26 C27 H27B 110.1 . . ?
H27A C27 H27B 108.4 . . ?
C29 C28 C33 120 . . ?
C29 C28 P4 121.2(3) . . ?
C33 C28 P4 118.7(3) . . ?
C30 C29 C28 120 . . ?
C30 C29 H29 120 . . ?
C28 C29 H29 120 . . ?
C31 C30 C29 120 . . ?
C31 C30 H30 120 . . ?
C29 C30 H30 120 . . ?
C30 C31 C32 120 . . ?
C30 C31 H31 120 . . ?
C32 C31 H31 120 . . ?
C31 C32 C33 120 . . ?
C31 C32 H32 120 . . ?
C33 C32 H32 120 . . ?
C32 C33 C28 120 . . ?
C32 C33 H33 120 . . ?
C28 C33 H33 120 . . ?
N2 C34 C35 114.5(6) . . ?
N2 C34 C36 110.2(6) . . ?
C35 C34 C36 109.9(7) . . ?
N2 C34 H34 107.3 . . ?
C35 C34 H34 107.3 . . ?
C36 C34 H34 107.3 . . ?
C34 C35 H35A 109.2 . . ?
C34 C35 H35B 109.6 . . ?
H35A C35 H35B 109.5 . . ?
C34 C35 H35C 109.6 . . ?
H35A C35 H35C 109.5 . . ?
H35B C35 H35C 109.5 . . ?
C34 C36 H36A 109.5 . . ?
C34 C36 H36B 109.5 . . ?
H36A C36 H36B 109.5 . . ?
C34 C36 H36C 109.4 . . ?
H36A C36 H36C 109.5 . . ?
H36B C36 H36C 109.5 . . ?
N2 C37 C39 110.8(7) . . ?
N2 C37 C38 113.6(6) . . ?
C39 C37 C38 111.0(7) . . ?
N2 C37 H37 107 . . ?
C39 C37 H37 107 . . ?
C38 C37 H37 107 . . ?
C37 C38 H38A 109.5 . . ?
C37 C38 H38B 109.2 . . ?
H38A C38 H38B 109.5 . . ?
C37 C38 H38C 109.7 . . ?
H38A C38 H38C 109.5 . . ?
H38B C38 H38C 109.5 . . ?
C37 C39 H39A 110 . . ?
C37 C39 H39B 109.5 . . ?
H39A C39 H39B 109.5 . . ?
C37 C39 H39C 108.9 . . ?
H39A C39 H39C 109.5 . . ?
H39B C39 H39C 109.5 . . ?
Si2 C40 H40A 109.5 . . ?
Si2 C40 H40B 109.5 . . ?
H40A C40 H40B 109.5 . . ?
Si2 C40 H40C 109.4 . . ?
H40A C40 H40C 109.5 . . ?
H40B C40 H40C 109.5 . . ?
Si2 C41 H41A 109.4 . . ?
Si2 C41 H41B 109.7 . . ?
H41A C41 H41B 109.5 . . ?
Si2 C41 H41C 109.3 . . ?
H41A C41 H41C 109.5 . . ?
H41B C41 H41C 109.5 . . ?
Si2 C42 H42A 109.6 . . ?
Si2 C42 H42B 109.2 . . ?
H42A C42 H42B 109.5 . . ?
Si2 C42 H42C 109.6 . . ?
H42A C42 H42C 109.5 . . ?
H42B C42 H42C 109.5 . . ?
O4 C43 C44 105.4(7) . . ?
O4 C43 H43A 110.7 . . ?
C44 C43 H43A 110.7 . . ?
O4 C43 H43B 110.7 . . ?
C44 C43 H43B 110.7 . . ?
H43A C43 H43B 108.8 . . ?
C45 C44 C43 102.2(7) . . ?
C45 C44 H44A 111.3 . . ?
C43 C44 H44A 111.3 . . ?
C45 C44 H44B 111.3 . . ?
C43 C44 H44B 111.3 . . ?
H44A C44 H44B 109.2 . . ?
C44 C45 C46 102.6(7) . . ?
C44 C45 H45A 111.2 . . ?
C46 C45 H45A 111.2 . . ?
C44 C45 H45B 111.2 . . ?
C46 C45 H45B 111.2 . . ?
H45A C45 H45B 109.2 . . ?
O4 C46 C45 107.1(7) . . ?
O4 C46 H46A 110.3 . . ?
C45 C46 H46A 110.3 . . ?
O4 C46 H46B 110.3 . . ?
C45 C46 H46B 110.3 . . ?
H46A C46 H46B 108.5 . . ?
O5 C47 C48 107.0(6) . . ?
O5 C47 H47A 110.3 . . ?
C48 C47 H47A 110.3 . . ?
O5 C47 H47B 110.3 . . ?
C48 C47 H47B 110.3 . . ?
H47A C47 H47B 108.6 . . ?
C47 C48 C49 102.8(5) . . ?
C47 C48 H48A 111.2 . . ?
C49 C48 H48A 111.2 . . ?
C47 C48 H48B 111.2 . . ?
C49 C48 H48B 111.2 . . ?
H48A C48 H48B 109.1 . . ?
C50 C49 C48 102.6(6) . . ?
C50 C49 H49A 111.3 . . ?
C48 C49 H49A 111.3 . . ?
C50 C49 H49B 111.3 . . ?
C48 C49 H49B 111.3 . . ?
H49A C49 H49B 109.2 . . ?
O5 C50 C49 107.8(6) . . ?
O5 C50 H50A 110.1 . . ?
C49 C50 H50A 110.1 . . ?
O5 C50 H50B 110.1 . . ?
C49 C50 H50B 110.1 . . ?
H50A C50 H50B 108.5 . . ?
O6 C51 C52 107.7(7) . . ?
O6 C51 H51A 110.2 . . ?
C52 C51 H51A 110.2 . . ?
O6 C51 H51B 110.2 . . ?
C52 C51 H51B 110.2 . . ?
H51A C51 H51B 108.5 . . ?
C51 C52 C53 104.7(7) . . ?
C51 C52 H52A 110.8 . . ?
C53 C52 H52A 110.8 . . ?
C51 C52 H52B 110.8 . . ?
C53 C52 H52B 110.8 . . ?
H52A C52 H52B 108.9 . . ?
C54 C53 C52 105.0(6) . . ?
C54 C53 H53A 110.8 . . ?
C52 C53 H53A 110.8 . . ?
C54 C53 H53B 110.8 . . ?
C52 C53 H53B 110.8 . . ?
H53A C53 H53B 108.8 . . ?
O6 C54 C53 105.4(6) . . ?
O6 C54 H54A 110.7 . . ?
C53 C54 H54A 110.7 . . ?
O6 C54 H54B 110.7 . . ?
C53 C54 H54B 110.7 . . ?
H54A C54 H54B 108.8 . . ?
C56 C55 C60 120 . . ?
C56 C55 P6 119.9(3) . . ?
C60 C55 P6 119.9(3) . . ?
C57 C56 C55 120 . . ?
C57 C56 H56 120 . . ?
C55 C56 H56 120 . . ?
C56 C57 C58 120 . . ?
C56 C57 H57 120 . . ?
C58 C57 H57 120 . . ?
C57 C58 C59 120 . . ?
C57 C58 H58 120 . . ?
C59 C58 H58 120 . . ?
C60 C59 C58 120 . . ?
C60 C59 H59 120 . . ?
C58 C59 H59 120 . . ?
C59 C60 C55 120 . . ?
C59 C60 H60 120 . . ?
C55 C60 H60 120 . . ?
N3 C61 C62 113.8(7) . . ?
N3 C61 C63 111.8(7) . . ?
C62 C61 C63 109.3(7) . . ?
N3 C61 H61 107.2 . . ?
C62 C61 H61 107.2 . . ?
C63 C61 H61 107.2 . . ?
C61 C62 H62A 109 . . ?
C61 C62 H62B 109.5 . . ?
H62A C62 H62B 109.5 . . ?
C61 C62 H62C 109.9 . . ?
H62A C62 H62C 109.5 . . ?
H62B C62 H62C 109.5 . . ?
C61 C63 H63A 109.5 . . ?
C61 C63 H63B 109.6 . . ?
H63A C63 H63B 109.5 . . ?
C61 C63 H63C 109.4 . . ?
H63A C63 H63C 109.5 . . ?
H63B C63 H63C 109.5 . . ?
N3 C64 C66 110.8(7) . . ?
N3 C64 C65 113.6(6) . . ?
C66 C64 C65 112.0(7) . . ?
N3 C64 H64 106.7 . . ?
C66 C64 H64 106.7 . . ?
C65 C64 H64 106.7 . . ?
C64 C65 H65A 109.3 . . ?
C64 C65 H65B 109.6 . . ?
H65A C65 H65B 109.5 . . ?
C64 C65 H65C 109.5 . . ?
H65A C65 H65C 109.5 . . ?
H65B C65 H65C 109.5 . . ?
C64 C66 H66A 109.2 . . ?
C64 C66 H66B 109.6 . . ?
H66A C66 H66B 109.5 . . ?
C64 C66 H66C 109.7 . . ?
H66A C66 H66C 109.5 . . ?
H66B C66 H66C 109.5 . . ?
Si3 C67 H67A 109.7 . . ?
Si3 C67 H67B 109.3 . . ?
H67A C67 H67B 109.5 . . ?
Si3 C67 H67C 109.5 . . ?
H67A C67 H67C 109.5 . . ?
H67B C67 H67C 109.5 . . ?
Si3 C68 H68A 109.5 . . ?
Si3 C68 H68B 109.4 . . ?
H68A C68 H68B 109.5 . . ?
Si3 C68 H68C 109.5 . . ?
H68A C68 H68C 109.5 . . ?
H68B C68 H68C 109.5 . . ?
Si3 C69 H69A 109.6 . . ?
Si3 C69 H69B 109.5 . . ?
H69A C69 H69B 109.5 . . ?
Si3 C69 H69C 109.3 . . ?
H69A C69 H69C 109.5 . . ?
H69B C69 H69C 109.5 . . ?
O7 C70 C71 103.6(6) . . ?
O7 C70 H70A 111 . . ?
C71 C70 H70A 111 . . ?
O7 C70 H70B 111 . . ?
C71 C70 H70B 111 . . ?
H70A C70 H70B 109 . . ?
C70 C71 C72 103.1(6) . . ?
C70 C71 H71A 111.1 . . ?
C72 C71 H71A 111.1 . . ?
C70 C71 H71B 111.1 . . ?
C72 C71 H71B 111.1 . . ?
H71A C71 H71B 109.1 . . ?
C73 C72 C71 104.8(6) . . ?
C73 C72 H72A 110.8 . . ?
C71 C72 H72A 110.8 . . ?
C73 C72 H72B 110.8 . . ?
C71 C72 H72B 110.8 . . ?
H72A C72 H72B 108.9 . . ?
O7 C73 C72 107.2(7) . . ?
O7 C73 H73A 110.3 . . ?
C72 C73 H73A 110.3 . . ?
O7 C73 H73B 110.3 . . ?
C72 C73 H73B 110.3 . . ?
H73A C73 H73B 108.5 . . ?
O8 C74 C75 105.1(7) . . ?
O8 C74 H74A 110.7 . . ?
C75 C74 H74A 110.7 . . ?
O8 C74 H74B 110.7 . . ?
C75 C74 H74B 110.7 . . ?
H74A C74 H74B 108.8 . . ?
C74 C75 C76 101.5(7) . . ?
C74 C75 H75A 111.5 . . ?
C76 C75 H75A 111.5 . . ?
C74 C75 H75B 111.5 . . ?
C76 C75 H75B 111.5 . . ?
H75A C75 H75B 109.3 . . ?
C77 C76 C75 102.0(7) . . ?
C77 C76 H76A 111.4 . . ?
C75 C76 H76A 111.4 . . ?
C77 C76 H76B 111.4 . . ?
C75 C76 H76B 111.4 . . ?
H76A C76 H76B 109.2 . . ?
O8 C77 C76 106.1(6) . . ?
O8 C77 H77A 110.5 . . ?
C76 C77 H77A 110.5 . . ?
O8 C77 H77B 110.5 . . ?
C76 C77 H77B 110.5 . . ?
H77A C77 H77B 108.7 . . ?
O9 C78 C79 105.6(6) . . ?
O9 C78 H78A 110.6 . . ?
C79 C78 H78A 110.6 . . ?
O9 C78 H78B 110.6 . . ?
C79 C78 H78B 110.6 . . ?
H78A C78 H78B 108.7 . . ?
C78 C79 C80 102.2(6) . . ?
C78 C79 H79A 111.3 . . ?
C80 C79 H79A 111.3 . . ?
C78 C79 H79B 111.3 . . ?
C80 C79 H79B 111.3 . . ?
H79A C79 H79B 109.2 . . ?
C81 C80 C79 105.1(6) . . ?
C81 C80 H80A 110.7 . . ?
C79 C80 H80A 110.7 . . ?
C81 C80 H80B 110.7 . . ?
C79 C80 H80B 110.7 . . ?
H80A C80 H80B 108.8 . . ?
O9 C81 C80 107.2(6) . . ?
O9 C81 H81A 110.3 . . ?
C80 C81 H81A 110.3 . . ?
O9 C81 H81B 110.3 . . ?
C80 C81 H81B 110.3 . . ?
H81A C81 H81B 108.5 . . ?
C83 C82 C87 120 . . ?
C83 C82 P8 121.4(3) . . ?
C87 C82 P8 118.5(3) . . ?
C84 C83 C82 120 . . ?
C84 C83 H83 120 . . ?
C82 C83 H83 120 . . ?
C83 C84 C85 120 . . ?
C83 C84 H84 120 . . ?
C85 C84 H84 120 . . ?
C86 C85 C84 120 . . ?
C86 C85 H85 120 . . ?
C84 C85 H85 120 . . ?
C87 C86 C85 120 . . ?
C87 C86 H86 120 . . ?
C85 C86 H86 120 . . ?
C86 C87 C82 120 . . ?
C86 C87 H87 120 . . ?
C82 C87 H87 120 . . ?
N4 C88 C90 111.0(7) . . ?
N4 C88 C89 114.2(7) . . ?
C90 C88 C89 110.6(7) . . ?
N4 C88 H88 106.9 . . ?
C90 C88 H88 106.9 . . ?
C89 C88 H88 106.9 . . ?
C88 C89 H89A 109.4 . . ?
C88 C89 H89B 109 . . ?
H89A C89 H89B 109.5 . . ?
C88 C89 H89C 109.9 . . ?
H89A C89 H89C 109.5 . . ?
H89B C89 H89C 109.5 . . ?
C88 C90 H90A 109.8 . . ?
C88 C90 H90B 109.1 . . ?
H90A C90 H90B 109.5 . . ?
C88 C90 H90C 109.6 . . ?
H90A C90 H90C 109.5 . . ?
H90B C90 H90C 109.5 . . ?
N4 C91 C93 110.7(7) . . ?
N4 C91 C92 113.6(7) . . ?
C93 C91 C92 111.0(7) . . ?
N4 C91 H91 107 . . ?
C93 C91 H91 107 . . ?
C92 C91 H91 107 . . ?
C91 C92 H92A 109.6 . . ?
C91 C92 H92B 109.3 . . ?
H92A C92 H92B 109.5 . . ?
C91 C92 H92C 109.6 . . ?
H92A C92 H92C 109.5 . . ?
H92B C92 H92C 109.5 . . ?
C91 C93 H93A 109.1 . . ?
C91 C93 H93B 109.5 . . ?
H93A C93 H93B 109.5 . . ?
C91 C93 H93C 109.8 . . ?
H93A C93 H93C 109.5 . . ?
H93B C93 H93C 109.5 . . ?
Si4 C94 H94A 109.2 . . ?
Si4 C94 H94B 109.5 . . ?
H94A C94 H94B 109.5 . . ?
Si4 C94 H94C 109.6 . . ?
H94A C94 H94C 109.5 . . ?
H94B C94 H94C 109.5 . . ?
Si4 C95 H95A 109.6 . . ?
Si4 C95 H95B 109.5 . . ?
H95A C95 H95B 109.5 . . ?
Si4 C95 H95C 109.4 . . ?
H95A C95 H95C 109.5 . . ?
H95B C95 H95C 109.5 . . ?
Si4 C96 H96A 109.4 . . ?
Si4 C96 H96B 109.6 . . ?
H96A C96 H96B 109.5 . . ?
Si4 C96 H96C 109.4 . . ?
H96A C96 H96C 109.5 . . ?
H96B C96 H96C 109.5 . . ?
O10 C97 C98 105.5(6) . . ?
O10 C97 H97A 110.6 . . ?
C98 C97 H97A 110.6 . . ?
O10 C97 H97B 110.6 . . ?
C98 C97 H97B 110.6 . . ?
H97A C97 H97B 108.8 . . ?
C97 C98 C99 101.4(6) . . ?
C97 C98 H98A 111.5 . . ?
C99 C98 H98A 111.5 . . ?
C97 C98 H98B 111.5 . . ?
C99 C98 H98B 111.5 . . ?
H98A C98 H98B 109.3 . . ?
C100 C99 C98 102.3(6) . . ?
C100 C99 H99A 111.3 . . ?
C98 C99 H99A 111.3 . . ?
C100 C99 H99B 111.3 . . ?
C98 C99 H99B 111.3 . . ?
H99A C99 H99B 109.2 . . ?
O10 C100 C99 106.6(6) . . ?
O10 C100 H10A 110.4 . . ?
C99 C100 H10A 110.4 . . ?
O10 C100 H10B 110.4 . . ?
C99 C100 H10B 110.4 . . ?
H10A C100 H10B 108.6 . . ?
O11 C101 C102 106.0(6) . . ?
O11 C101 H10C 110.5 . . ?
C102 C101 H10C 110.5 . . ?
O11 C101 H10D 110.5 . . ?
C102 C101 H10D 110.5 . . ?
H10C C101 H10D 108.7 . . ?
C101 C102 C103 102.9(6) . . ?
C101 C102 H10E 111.2 . . ?
C103 C102 H10E 111.2 . . ?
C101 C102 H10F 111.2 . . ?
C103 C102 H10F 111.2 . . ?
H10E C102 H10F 109.1 . . ?
C104 C103 C102 102.8(6) . . ?
C104 C103 H10G 111.2 . . ?
C102 C103 H10G 111.2 . . ?
C104 C103 H10H 111.2 . . ?
C102 C103 H10H 111.2 . . ?
H10G C103 H10H 109.1 . . ?
O11 C104 C103 104.4(6) . . ?
O11 C104 H10I 110.9 . . ?
C103 C104 H10I 110.9 . . ?
O11 C104 H10J 110.9 . . ?
C103 C104 H10J 110.9 . . ?
H10I C104 H10J 108.9 . . ?
O12 C105 C106 107.3(6) . . ?
O12 C105 H10K 110.2 . . ?
C106 C105 H10K 110.2 . . ?
O12 C105 H10L 110.2 . . ?
C106 C105 H10L 110.2 . . ?
H10K C105 H10L 108.5 . . ?
C105 C106 C107 104.7(7) . . ?
C105 C106 H10M 110.8 . . ?
C107 C106 H10M 110.8 . . ?
C105 C106 H10N 110.8 . . ?
C107 C106 H10N 110.8 . . ?
H10M C106 H10N 108.9 . . ?
C108 C107 C106 102.6(6) . . ?
C108 C107 H10O 111.2 . . ?
C106 C107 H10O 111.2 . . ?
C108 C107 H10P 111.2 . . ?
C106 C107 H10P 111.2 . . ?
H10O C107 H10P 109.2 . . ?
O12 C108 C107 104.4(6) . . ?
O12 C108 H10Q 110.9 . . ?
C107 C108 H10Q 110.9 . . ?
O12 C108 H10R 110.9 . . ?
C107 C108 H10R 110.9 . . ?
H10Q C108 H10R 108.9 . . ?
O1 Li1 O3 104.9(7) . . ?
O1 Li1 O2 105.3(6) . . ?
O3 Li1 O2 105.4(6) . . ?
O1 Li1 P1 104.5(6) . . ?
O3 Li1 P1 118.3(6) . . ?
O2 Li1 P1 117.1(6) . . ?
O5 Li2 O6 102.4(7) . . ?
O5 Li2 O4 101.3(6) . . ?
O6 Li2 O4 106.8(7) . . ?
O5 Li2 P3 102.8(6) . . ?
O6 Li2 P3 113.7(6) . . ?
O4 Li2 P3 126.3(6) . . ?
O7 Li3 O9 102.8(7) . . ?
O7 Li3 O8 106.4(7) . . ?
O9 Li3 O8 104.2(7) . . ?
O7 Li3 P5 107.6(6) . . ?
O9 Li3 P5 123.9(6) . . ?
O8 Li3 P5 110.6(6) . . ?
O10 Li4 O12 106.8(7) . . ?
O10 Li4 O11 100.6(6) . . ?
O12 Li4 O11 103.3(6) . . ?
O10 Li4 P7 126.9(6) . . ?
O12 Li4 P7 110.3(6) . . ?
O11 Li4 P7 106.1(6) . . ?
C7 N1 C10 116.3(7) . . ?
C7 N1 P2 122.3(5) . . ?
C10 N1 P2 118.1(5) . . ?
C37 N2 C34 117.0(6) . . ?
C37 N2 P4 116.5(5) . . ?
C34 N2 P4 121.0(5) . . ?
C61 N3 C64 117.2(6) . . ?
C61 N3 P6 121.6(5) . . ?
C64 N3 P6 117.0(5) . . ?
C91 N4 C88 116.1(6) . . ?
C91 N4 P8 117.3(5) . . ?
C88 N4 P8 121.2(5) . . ?
C16 O1 C19 109.4(5) . . ?
C16 O1 Li1 128.3(6) . . ?
C19 O1 Li1 118.6(6) . . ?
C20 O2 C23 109.6(5) . . ?
C20 O2 Li1 119.1(6) . . ?
C23 O2 Li1 129.0(5) . . ?
C27 O3 C24 107.1(5) . . ?
C27 O3 Li1 118.4(6) . . ?
C24 O3 Li1 134.5(6) . . ?
C46 O4 C43 107.1(5) . . ?
C46 O4 Li2 132.1(6) . . ?
C43 O4 Li2 120.3(6) . . ?
C47 O5 C50 108.4(5) . . ?
C47 O5 Li2 120.7(6) . . ?
C50 O5 Li2 130.8(6) . . ?
C54 O6 C51 108.2(5) . . ?
C54 O6 Li2 134.7(6) . . ?
C51 O6 Li2 116.9(6) . . ?
C73 O7 C70 107.9(6) . . ?
C73 O7 Li3 121.4(7) . . ?
C70 O7 Li3 125.1(6) . . ?
C74 O8 C77 108.6(6) . . ?
C74 O8 Li3 121.1(6) . . ?
C77 O8 Li3 127.3(6) . . ?
C78 O9 C81 107.4(5) . . ?
C78 O9 Li3 133.1(6) . . ?
C81 O9 Li3 119.3(6) . . ?
C100 O10 C97 108.1(5) . . ?
C100 O10 Li4 131.2(6) . . ?
C97 O10 Li4 120.3(6) . . ?
C101 O11 C104 109.9(5) . . ?
C101 O11 Li4 114.3(6) . . ?
C104 O11 Li4 131.2(6) . . ?
C105 O12 C108 108.0(5) . . ?
C105 O12 Li4 115.6(6) . . ?
C108 O12 Li4 134.6(6) . . ?
P2 P1 Si1 101.10(11) . . ?
P2 P1 Li1 119.6(3) . . ?
Si1 P1 Li1 133.3(3) . . ?
N1 P2 C1 99.9(3) . . ?
N1 P2 P1 109.1(2) . . ?
C1 P2 P1 102.26(18) . . ?
P4 P3 Si2 98.11(10) . . ?
P4 P3 Li2 116.1(3) . . ?
Si2 P3 Li2 120.3(3) . . ?
N2 P4 C28 99.8(3) . . ?
N2 P4 P3 108.8(2) . . ?
C28 P4 P3 103.95(17) . . ?
P6 P5 Si3 104.17(11) . . ?
P6 P5 Li3 119.7(3) . . ?
Si3 P5 Li3 135.1(3) . . ?
N3 P6 C55 100.1(3) . . ?
N3 P6 P5 112.4(2) . . ?
C55 P6 P5 98.79(17) . . ?
P8 P7 Si4 99.66(10) . . ?
P8 P7 Li4 119.1(3) . . ?
Si4 P7 Li4 118.5(3) . . ?
N4 P8 C82 100.0(3) . . ?
N4 P8 P7 109.5(2) . . ?
C82 P8 P7 103.37(17) . . ?
C13 Si1 C14 106.0(4) . . ?
C13 Si1 C15 107.5(4) . . ?
C14 Si1 C15 105.4(4) . . ?
C13 Si1 P1 114.2(3) . . ?
C14 Si1 P1 115.3(3) . . ?
C15 Si1 P1 107.9(3) . . ?
C42 Si2 C40 105.1(3) . . ?
C42 Si2 C41 106.6(4) . . ?
C40 Si2 C41 107.2(4) . . ?
C42 Si2 P3 114.2(3) . . ?
C40 Si2 P3 114.8(3) . . ?
C41 Si2 P3 108.4(3) . . ?
C68 Si3 C67 106.2(3) . . ?
C68 Si3 C69 105.8(4) . . ?
C67 Si3 C69 108.9(4) . . ?
C68 Si3 P5 115.3(3) . . ?
C67 Si3 P5 113.8(3) . . ?
C69 Si3 P5 106.4(3) . . ?
C96 Si4 C95 107.1(4) . . ?
C96 Si4 C94 106.1(4) . . ?
C95 Si4 C94 105.7(5) . . ?
C96 Si4 P7 107.6(3) . . ?
C95 Si4 P7 115.0(3) . . ?
C94 Si4 P7 114.8(3) . . ?

loop_
_geom_bond_atom_site_label_1
_geom_bond_atom_site_label_2
_geom_bond_distance
_geom_bond_site_symmetry_2
_geom_bond_publ_flag
C1 C2 1.39 . ?
C1 C6 1.39 . ?
C1 P2 1.874(4) . ?
C2 C3 1.39 . ?
C2 H2 0.93 . ?
C3 C4 1.39 . ?
C3 H3 0.93 . ?
C4 C5 1.39 . ?
C4 H4 0.93 . ?
C5 C6 1.39 . ?
C5 H5 0.93 . ?
C6 H6 0.93 . ?
C7 N1 1.437(10) . ?
C7 C8 1.512(12) . ?
C7 C9 1.537(11) . ?
C7 H7 0.98 . ?
C8 H8A 0.9601 . ?
C8 H8B 0.9599 . ?
C8 H8C 0.9599 . ?
C9 H9A 0.96 . ?
C9 H9B 0.9601 . ?
C9 H9C 0.9599 . ?
C10 N1 1.491(10) . ?
C10 C11 1.531(12) . ?
C10 C12 1.535(15) . ?
C10 H10 0.98 . ?
C11 H11A 0.9601 . ?
C11 H11B 0.9599 . ?
C11 H11C 0.96 . ?
C12 H12A 0.9601 . ?
C12 H12B 0.9601 . ?
C12 H12C 0.9601 . ?
C13 Si1 1.873(9) . ?
C13 H13A 0.9599 . ?
C13 H13B 0.9601 . ?
C13 H13C 0.96 . ?
C14 Si1 1.875(9) . ?
C14 H14A 0.9599 . ?
C14 H14B 0.96 . ?
C14 H14C 0.96 . ?
C15 Si1 1.884(7) . ?
C15 H15A 0.9599 . ?
C15 H15B 0.96 . ?
C15 H15C 0.96 . ?
C16 O1 1.429(9) . ?
C16 C17 1.495(2) . ?
C16 H16A 0.97 . ?
C16 H16B 0.97 . ?
C17 C18 1.525(11) . ?
C17 H17A 0.97 . ?
C17 H17B 0.97 . ?
C18 C19 1.496(2) . ?
C18 H18A 0.97 . ?
C18 H18B 0.97 . ?
C19 O1 1.467(9) . ?
C19 H19A 0.97 . ?
C19 H19B 0.97 . ?
C20 O2 1.451(9) . ?
C20 C21 1.494(2) . ?
C20 H20A 0.97 . ?
C20 H20B 0.97 . ?
C21 C22 1.540(12) . ?
C21 H21A 0.97 . ?
C21 H21B 0.97 . ?
C22 C23 1.495(2) . ?
C22 H22A 0.97 . ?
C22 H22B 0.97 . ?
C23 O2 1.451(9) . ?
C23 H23A 0.97 . ?
C23 H23B 0.97 . ?
C24 O3 1.432(9) . ?
C24 C25 1.496(2) . ?
C24 H24A 0.97 . ?
C24 H24B 0.97 . ?
C25 C26 1.515(12) . ?
C25 H25A 0.97 . ?
C25 H25B 0.97 . ?
C26 C27 1.496(2) . ?
C26 H26A 0.97 . ?
C26 H26B 0.97 . ?
C27 O3 1.429(10) . ?
C27 H27A 0.97 . ?
C27 H27B 0.97 . ?
C28 C29 1.39 . ?
C28 C33 1.39 . ?
C28 P4 1.872(4) . ?
C29 C30 1.39 . ?
C29 H29 0.93 . ?
C30 C31 1.39 . ?
C30 H30 0.93 . ?
C31 C32 1.39 . ?
C31 H31 0.93 . ?
C32 C33 1.39 . ?
C32 H32 0.93 . ?
C33 H33 0.93 . ?
C34 N2 1.484(9) . ?
C34 C35 1.518(10) . ?
C34 C36 1.541(10) . ?
C34 H34 0.98 . ?
C35 H35A 0.96 . ?
C35 H35B 0.96 . ?
C35 H35C 0.9599 . ?
C36 H36A 0.9601 . ?
C36 H36B 0.9601 . ?
C36 H36C 0.96 . ?
C37 N2 1.466(9) . ?
C37 C39 1.521(12) . ?
C37 C38 1.522(11) . ?
C37 H37 0.98 . ?
C38 H38A 0.96 . ?
C38 H38B 0.9599 . ?
C38 H38C 0.96 . ?
C39 H39A 0.96 . ?
C39 H39B 0.9601 . ?
C39 H39C 0.9601 . ?
C40 Si2 1.889(7) . ?
C40 H40A 0.9601 . ?
C40 H40B 0.96 . ?
C40 H40C 0.9599 . ?
C41 Si2 1.892(7) . ?
C41 H41A 0.9601 . ?
C41 H41B 0.9599 . ?
C41 H41C 0.96 . ?
C42 Si2 1.880(8) . ?
C42 H42A 0.9602 . ?
C42 H42B 0.9599 . ?
C42 H42C 0.96 . ?
C43 O4 1.449(9) . ?
C43 C44 1.494(2) . ?
C43 H43A 0.97 . ?
C43 H43B 0.97 . ?
C44 C45 1.485(14) . ?
C44 H44A 0.97 . ?
C44 H44B 0.97 . ?
C45 C46 1.497(2) . ?
C45 H45A 0.97 . ?
C45 H45B 0.97 . ?
C46 O4 1.448(10) . ?
C46 H46A 0.97 . ?
C46 H46B 0.97 . ?
C47 O5 1.429(9) . ?
C47 C48 1.497(2) . ?
C47 H47A 0.97 . ?
C47 H47B 0.97 . ?
C48 C49 1.514(10) . ?
C48 H48A 0.97 . ?
C48 H48B 0.97 . ?
C49 C50 1.496(2) . ?
C49 H49A 0.97 . ?
C49 H49B 0.97 . ?
C50 O5 1.434(9) . ?
C50 H50A 0.97 . ?
C50 H50B 0.97 . ?
C51 O6 1.438(9) . ?
C51 C52 1.495(2) . ?
C51 H51A 0.97 . ?
C51 H51B 0.97 . ?
C52 C53 1.534(12) . ?
C52 H52A 0.97 . ?
C52 H52B 0.97 . ?
C53 C54 1.494(2) . ?
C53 H53A 0.97 . ?
C53 H53B 0.97 . ?
C54 O6 1.431(9) . ?
C54 H54A 0.97 . ?
C54 H54B 0.97 . ?
C55 C56 1.39 . ?
C55 C60 1.39 . ?
C55 P6 1.880(4) . ?
C56 C57 1.39 . ?
C56 H56 0.93 . ?
C57 C58 1.39 . ?
C57 H57 0.93 . ?
C58 C59 1.39 . ?
C58 H58 0.93 . ?
C59 C60 1.39 . ?
C59 H59 0.93 . ?
C60 H60 0.93 . ?
C61 N3 1.449(9) . ?
C61 C62 1.522(12) . ?
C61 C63 1.541(11) . ?
C61 H61 0.98 . ?
C62 H62A 0.96 . ?
C62 H62B 0.9601 . ?
C62 H62C 0.9601 . ?
C63 H63A 0.9599 . ?
C63 H63B 0.96 . ?
C63 H63C 0.96 . ?
C64 N3 1.490(10) . ?
C64 C66 1.522(12) . ?
C64 C65 1.524(11) . ?
C64 H64 0.98 . ?
C65 H65A 0.96 . ?
C65 H65B 0.9601 . ?
C65 H65C 0.96 . ?
C66 H66A 0.9601 . ?
C66 H66B 0.9599 . ?
C66 H66C 0.9601 . ?
C67 Si3 1.882(7) . ?
C67 H67A 0.96 . ?
C67 H67B 0.9601 . ?
C67 H67C 0.9601 . ?
C68 Si3 1.872(7) . ?
C68 H68A 0.9599 . ?
C68 H68B 0.9601 . ?
C68 H68C 0.9601 . ?
C69 Si3 1.884(8) . ?
C69 H69A 0.96 . ?
C69 H69B 0.96 . ?
C69 H69C 0.9599 . ?
C70 O7 1.452(9) . ?
C70 C71 1.496(2) . ?
C70 H70A 0.97 . ?
C70 H70B 0.97 . ?
C71 C72 1.522(11) . ?
C71 H71A 0.97 . ?
C71 H71B 0.97 . ?
C72 C73 1.488(11) . ?
C72 H72A 0.97 . ?
C72 H72B 0.97 . ?
C73 O7 1.449(9) . ?
C73 H73A 0.97 . ?
C73 H73B 0.97 . ?
C74 O8 1.449(9) . ?
C74 C75 1.486(13) . ?
C74 H74A 0.97 . ?
C74 H74B 0.97 . ?
C75 C76 1.534(12) . ?
C75 H75A 0.97 . ?
C75 H75B 0.97 . ?
C76 C77 1.498(12) . ?
C76 H76A 0.97 . ?
C76 H76B 0.97 . ?
C77 O8 1.456(9) . ?
C77 H77A 0.97 . ?
C77 H77B 0.97 . ?
C78 O9 1.419(8) . ?
C78 C79 1.496(2) . ?
C78 H78A 0.97 . ?
C78 H78B 0.97 . ?
C79 C80 1.510(12) . ?
C79 H79A 0.97 . ?
C79 H79B 0.97 . ?
C80 C81 1.497(2) . ?
C80 H80A 0.97 . ?
C80 H80B 0.97 . ?
C81 O9 1.437(9) . ?
C81 H81A 0.97 . ?
C81 H81B 0.97 . ?
C82 C83 1.39 . ?
C82 C87 1.39 . ?
C82 P8 1.877(4) . ?
C83 C84 1.39 . ?
C83 H83 0.93 . ?
C84 C85 1.39 . ?
C84 H84 0.93 . ?
C85 C86 1.39 . ?
C85 H85 0.93 . ?
C86 C87 1.39 . ?
C86 H86 0.93 . ?
C87 H87 0.93 . ?
C88 N4 1.486(10) . ?
C88 C90 1.527(11) . ?
C88 C89 1.529(12) . ?
C88 H88 0.98 . ?
C89 H89A 0.96 . ?
C89 H89B 0.96 . ?
C89 H89C 0.9601 . ?
C90 H90A 0.9599 . ?
C90 H90B 0.96 . ?
C90 H90C 0.9599 . ?
C91 N4 1.453(10) . ?
C91 C93 1.513(12) . ?
C91 C92 1.548(11) . ?
C91 H91 0.98 . ?
C92 H92A 0.96 . ?
C92 H92B 0.9601 . ?
C92 H92C 0.9599 . ?
C93 H93A 0.9599 . ?
C93 H93B 0.9599 . ?
C93 H93C 0.9602 . ?
C94 Si4 1.882(9) . ?
C94 H94A 0.9598 . ?
C94 H94B 0.9602 . ?
C94 H94C 0.9601 . ?
C95 Si4 1.880(8) . ?
C95 H95A 0.96 . ?
C95 H95B 0.9601 . ?
C95 H95C 0.9601 . ?
C96 Si4 1.879(8) . ?
C96 H96A 0.9599 . ?
C96 H96B 0.96 . ?
C96 H96C 0.96 . ?
C97 O10 1.448(9) . ?
C97 C98 1.496(2) . ?
C97 H97A 0.97 . ?
C97 H97B 0.97 . ?
C98 C99 1.515(12) . ?
C98 H98A 0.97 . ?
C98 H98B 0.97 . ?
C99 C100 1.496(2) . ?
C99 H99A 0.97 . ?
C99 H99B 0.97 . ?
C100 O10 1.446(8) . ?
C100 H10A 0.97 . ?
C100 H10B 0.97 . ?
C101 O11 1.435(8) . ?
C101 C102 1.497(2) . ?
C101 H10C 0.97 . ?
C101 H10D 0.97 . ?
C102 C103 1.511(11) . ?
C102 H10E 0.97 . ?
C102 H10F 0.97 . ?
C103 C104 1.496(2) . ?
C103 H10G 0.97 . ?
C103 H10H 0.97 . ?
C104 O11 1.455(9) . ?
C104 H10I 0.97 . ?
C104 H10J 0.97 . ?
C105 O12 1.435(9) . ?
C105 C106 1.497(2) . ?
C105 H10K 0.97 . ?
C105 H10L 0.97 . ?
C106 C107 1.542(13) . ?
C106 H10M 0.97 . ?
C106 H10N 0.97 . ?
C107 C108 1.495(2) . ?
C107 H10O 0.97 . ?
C107 H10P 0.97 . ?
C108 O12 1.441(9) . ?
C108 H10Q 0.97 . ?
C108 H10R 0.97 . ?
Li1 O1 1.932(15) . ?
Li1 O3 1.944(13) . ?
Li1 O2 1.950(15) . ?
Li1 P1 2.520(12) . ?
Li2 O5 1.927(14) . ?
Li2 O6 1.946(14) . ?
Li2 O4 1.952(16) . ?
Li2 P3 2.515(14) . ?
Li3 O7 1.937(15) . ?
Li3 O9 1.959(14) . ?
Li3 O8 1.988(15) . ?
Li3 P5 2.520(14) . ?
Li4 O10 1.939(15) . ?
Li4 O12 1.946(15) . ?
Li4 O11 1.971(14) . ?
Li4 P7 2.519(13) . ?
N1 P2 1.731(7) . ?
N2 P4 1.724(6) . ?
N3 P6 1.721(6) . ?
N4 P8 1.723(6) . ?
P1 P2 2.165(3) . ?
P1 Si1 2.196(3) . ?
P3 P4 2.176(3) . ?
P3 Si2 2.205(3) . ?
P5 P6 2.164(3) . ?
P5 Si3 2.203(3) . ?
P7 P8 2.172(3) . ?
P7 Si4 2.199(3) . ?

loop_
_geom_torsion_atom_site_label_1
_geom_torsion_atom_site_label_2
_geom_torsion_atom_site_label_3
_geom_torsion_atom_site_label_4
_geom_torsion
_geom_torsion_site_symmetry_1
_geom_torsion_site_symmetry_2
_geom_torsion_site_symmetry_3
_geom_torsion_site_symmetry_4
_geom_torsion_publ_flag
C6 C1 C2 C3 0 . . . . ?
P2 C1 C2 C3 174.9(4) . . . . ?
C1 C2 C3 C4 0 . . . . ?
C2 C3 C4 C5 0 . . . . ?
C3 C4 C5 C6 0 . . . . ?
C4 C5 C6 C1 0 . . . . ?
C2 C1 C6 C5 0 . . . . ?
P2 C1 C6 C5 -174.9(4) . . . . ?
O1 C16 C17 C18 36.7(8) . . . . ?
C16 C17 C18 C19 -31.1(10) . . . . ?
C17 C18 C19 O1 14.1(10) . . . . ?
O2 C20 C21 C22 33.9(9) . . . . ?
C20 C21 C22 C23 -36.7(9) . . . . ?
C21 C22 C23 O2 26.1(8) . . . . ?
O3 C24 C25 C26 31.0(9) . . . . ?
C24 C25 C26 C27 -16.9(10) . . . . ?
C25 C26 C27 O3 -3.1(12) . . . . ?
C33 C28 C29 C30 0 . . . . ?
P4 C28 C29 C30 175.9(4) . . . . ?
C28 C29 C30 C31 0 . . . . ?
C29 C30 C31 C32 0 . . . . ?
C30 C31 C32 C33 0 . . . . ?
C31 C32 C33 C28 0 . . . . ?
C29 C28 C33 C32 0 . . . . ?
P4 C28 C33 C32 -176.0(3) . . . . ?
O4 C43 C44 C45 -36.8(9) . . . . ?
C43 C44 C45 C46 38.1(9) . . . . ?
C44 C45 C46 O4 -26.6(9) . . . . ?
O5 C47 C48 C49 -30.1(8) . . . . ?
C47 C48 C49 C50 33.0(8) . . . . ?
C48 C49 C50 O5 -25.4(8) . . . . ?
O6 C51 C52 C53 4.4(10) . . . . ?
C51 C52 C53 C54 13.8(10) . . . . ?
C52 C53 C54 O6 -27.2(10) . . . . ?
C60 C55 C56 C57 0 . . . . ?
P6 C55 C56 C57 175.4(3) . . . . ?
C55 C56 C57 C58 0 . . . . ?
C56 C57 C58 C59 0 . . . . ?
C57 C58 C59 C60 0 . . . . ?
C58 C59 C60 C55 0 . . . . ?
C56 C55 C60 C59 0 . . . . ?
P6 C55 C60 C59 -175.4(3) . . . . ?
O7 C70 C71 C72 36.6(8) . . . . ?
C70 C71 C72 C73 -27.8(9) . . . . ?
C71 C72 C73 O7 8.8(10) . . . . ?
O8 C74 C75 C76 37.3(8) . . . . ?
C74 C75 C76 C77 -39.7(8) . . . . ?
C75 C76 C77 O8 27.9(9) . . . . ?
O9 C78 C79 C80 35.3(8) . . . . ?
C78 C79 C80 C81 -24.8(10) . . . . ?
C79 C80 C81 O9 6.3(11) . . . . ?
C87 C82 C83 C84 0 . . . . ?
P8 C82 C83 C84 176.3(4) . . . . ?
C82 C83 C84 C85 0 . . . . ?
C83 C84 C85 C86 0 . . . . ?
C84 C85 C86 C87 0 . . . . ?
C85 C86 C87 C82 0 . . . . ?
C83 C82 C87 C86 0 . . . . ?
P8 C82 C87 C86 -176.4(3) . . . . ?
O10 C97 C98 C99 -36.3(8) . . . . ?
C97 C98 C99 C100 39.0(8) . . . . ?
C98 C99 C100 O10 -28.3(8) . . . . ?
O11 C101 C102 C103 27.5(7) . . . . ?
C101 C102 C103 C104 -37.1(7) . . . . ?
C102 C103 C104 O11 33.1(7) . . . . ?
O12 C105 C106 C107 -3.7(9) . . . . ?
C105 C106 C107 C108 23.6(9) . . . . ?
C106 C107 C108 O12 -35.2(8) . . . . ?
C8 C7 N1 C10 62.4(9) . . . . ?
C9 C7 N1 C10 -63.7(9) . . . . ?
C8 C7 N1 P2 -96.6(8) . . . . ?
C9 C7 N1 P2 137.3(6) . . . . ?
C11 C10 N1 C7 -109.4(9) . . . . ?
C12 C10 N1 C7 124.6(8) . . . . ?
C11 C10 N1 P2 50.6(11) . . . . ?
C12 C10 N1 P2 -75.5(8) . . . . ?
C39 C37 N2 C34 -132.6(7) . . . . ?
C38 C37 N2 C34 101.6(8) . . . . ?
C39 C37 N2 P4 73.1(7) . . . . ?
C38 C37 N2 P4 -52.7(8) . . . . ?
C35 C34 N2 C37 -57.0(9) . . . . ?
C36 C34 N2 C37 67.5(8) . . . . ?
C35 C34 N2 P4 96.0(7) . . . . ?
C36 C34 N2 P4 -139.4(6) . . . . ?
C62 C61 N3 C64 60.7(9) . . . . ?
C63 C61 N3 C64 -63.7(9) . . . . ?
C62 C61 N3 P6 -95.4(8) . . . . ?
C63 C61 N3 P6 140.1(6) . . . . ?
C66 C64 N3 C61 130.0(7) . . . . ?
C65 C64 N3 C61 -102.9(8) . . . . ?
C66 C64 N3 P6 -72.8(7) . . . . ?
C65 C64 N3 P6 54.3(9) . . . . ?
C93 C91 N4 C88 -132.1(7) . . . . ?
C92 C91 N4 C88 102.2(8) . . . . ?
C93 C91 N4 P8 73.5(8) . . . . ?
C92 C91 N4 P8 -52.2(9) . . . . ?
C90 C88 N4 C91 68.1(9) . . . . ?
C89 C88 N4 C91 -57.8(9) . . . . ?
C90 C88 N4 P8 -138.6(6) . . . . ?
C89 C88 N4 P8 95.5(8) . . . . ?
C17 C16 O1 C19 -29.4(9) . . . . ?
C17 C16 O1 Li1 128.0(8) . . . . ?
C18 C19 O1 C16 9.3(10) . . . . ?
C18 C19 O1 Li1 -150.6(7) . . . . ?
C21 C20 O2 C23 -18.5(9) . . . . ?
C21 C20 O2 Li1 145.9(7) . . . . ?
C22 C23 O2 C20 -5.4(9) . . . . ?
C22 C23 O2 Li1 -167.7(7) . . . . ?
C26 C27 O3 C24 23.1(11) . . . . ?
C26 C27 O3 Li1 -158.8(8) . . . . ?
C25 C24 O3 C27 -33.8(9) . . . . ?
C25 C24 O3 Li1 148.6(8) . . . . ?
C45 C46 O4 C43 3.8(9) . . . . ?
C45 C46 O4 Li2 176.6(8) . . . . ?
C44 C43 O4 C46 20.5(9) . . . . ?
C44 C43 O4 Li2 -153.3(7) . . . . ?
C48 C47 O5 C50 14.7(8) . . . . ?
C48 C47 O5 Li2 -165.2(7) . . . . ?
C49 C50 O5 C47 7.1(8) . . . . ?
C49 C50 O5 Li2 -173.0(7) . . . . ?
C53 C54 O6 C51 31.0(9) . . . . ?
C53 C54 O6 Li2 -145.4(9) . . . . ?
C52 C51 O6 C54 -22.2(10) . . . . ?
C52 C51 O6 Li2 154.9(7) . . . . ?
C72 C73 O7 C70 14.5(10) . . . . ?
C72 C73 O7 Li3 -140.4(8) . . . . ?
C71 C70 O7 C73 -32.2(8) . . . . ?
C71 C70 O7 Li3 121.6(7) . . . . ?
C75 C74 O8 C77 -20.7(9) . . . . ?
C75 C74 O8 Li3 141.2(7) . . . . ?
C76 C77 O8 C74 -5.2(9) . . . . ?
C76 C77 O8 Li3 -165.7(7) . . . . ?
C79 C78 O9 C81 -32.6(9) . . . . ?
C79 C78 O9 Li3 142.8(8) . . . . ?
C80 C81 O9 C78 16.2(10) . . . . ?
C80 C81 O9 Li3 -160.0(8) . . . . ?
C99 C100 O10 C97 5.9(8) . . . . ?
C99 C100 O10 Li4 -166.8(7) . . . . ?
C98 C97 O10 C100 19.5(8) . . . . ?
C98 C97 O10 Li4 -166.9(6) . . . . ?
C102 C101 O11 C104 -7.0(8) . . . . ?
C102 C101 O11 Li4 -165.9(6) . . . . ?
C103 C104 O11 C101 -16.6(8) . . . . ?
C103 C104 O11 Li4 137.5(7) . . . . ?
C106 C105 O12 C108 -18.9(9) . . . . ?
C106 C105 O12 Li4 148.0(7) . . . . ?
C107 C108 O12 C105 34.5(8) . . . . ?
C107 C108 O12 Li4 -128.9(8) . . . . ?
C7 N1 P2 C1 -69.8(6) . . . . ?
C10 N1 P2 C1 131.5(6) . . . . ?
C7 N1 P2 P1 37.0(6) . . . . ?
C10 N1 P2 P1 -121.7(6) . . . . ?
C2 C1 P2 N1 156.6(3) . . . . ?
C6 C1 P2 N1 -28.5(4) . . . . ?
C2 C1 P2 P1 44.3(3) . . . . ?
C6 C1 P2 P1 -140.7(2) . . . . ?
C37 N2 P4 C28 -136.0(5) . . . . ?
C34 N2 P4 C28 70.8(6) . . . . ?
C37 N2 P4 P3 115.5(5) . . . . ?
C34 N2 P4 P3 -37.7(6) . . . . ?
C29 C28 P4 N2 23.0(3) . . . . ?
C33 C28 P4 N2 -161.0(3) . . . . ?
C29 C28 P4 P3 135.3(2) . . . . ?
C33 C28 P4 P3 -48.7(3) . . . . ?
C61 N3 P6 C55 -70.5(6) . . . . ?
C64 N3 P6 C55 133.3(5) . . . . ?
C61 N3 P6 P5 33.4(6) . . . . ?
C64 N3 P6 P5 -122.8(5) . . . . ?
C56 C55 P6 N3 154.3(3) . . . . ?
C60 C55 P6 N3 -30.4(3) . . . . ?
C56 C55 P6 P5 39.5(3) . . . . ?
C60 C55 P6 P5 -145.1(2) . . . . ?
C91 N4 P8 C82 -132.2(6) . . . . ?
C88 N4 P8 C82 74.8(6) . . . . ?
C91 N4 P8 P7 119.7(5) . . . . ?
C88 N4 P8 P7 -33.3(6) . . . . ?
C83 C82 P8 N4 23.1(4) . . . . ?
C87 C82 P8 N4 -160.5(3) . . . . ?
C83 C82 P8 P7 136.1(2) . . . . ?
C87 C82 P8 P7 -47.6(3) . . . . ?
